data_1554752
loop_
_publ_author_name
'Bauer, Daniel'
'Andrae, Beatrice'
'Ga\&s, Patrick'
'Trenz, Danjano'
'Becker, Sabine'
'Kubik, Stefan'

_publ_section_title
;
 Functionalisable acyclic cucurbiturils
;
_journal_issue 10
_journal_name_full 'Organic Chemistry Frontiers'
_journal_page_first 1555
_journal_paper_doi 10.1039/C9QO00156E
_journal_volume 6
_journal_year 2019
_chemical_formula_sum 'C64 H72 Cl2 N18 Na2 O19 S2'
_chemical_formula_weight 1578.39
_space_group_crystal_system orthorhombic
_space_group_IT_number 60
_space_group_name_Hall '-P 2n 2ab'
_space_group_name_H-M_alt 'P b c n'
_atom_sites_solution_hydrogens mixed
_atom_sites_solution_primary direct
_atom_sites_solution_secondary difmap
_audit_creation_method SHELXL-2017/1
_audit_update_record
;
2019-01-14 deposited with the CCDC.	2019-02-22 downloaded from the CCDC.
;
_cell_angle_alpha 90
_cell_angle_beta 90
_cell_angle_gamma 90
_cell_formula_units_Z 8
_cell_length_a 19.1042(9)
_cell_length_b 43.808(2)
_cell_length_c 23.0275(11)
_cell_measurement_reflns_used 9716
_cell_measurement_temperature 100(2)
_cell_measurement_theta_max 71.73
_cell_measurement_theta_min 2.52
_cell_volume 19272.1(16)
_computing_cell_refinement 'SAINT 7.46A (Bruker-AXS, 2015)'
_computing_data_collection 'APEX2 v2011.4.0 (Bruker-AXS, 2015)'
_computing_data_reduction 'SAINT 7.46A (Bruker-AXS, 2015)'
_computing_molecular_graphics 'Bruker SHELXTL'
_computing_publication_material 'Bruker SHELXTL'
_computing_structure_refinement 'SHELXL-2017/1 (Sheldrick, 2017)'
_computing_structure_solution 'SHELXT 2014/5 (Sheldrick, 2014)'
_diffrn_ambient_temperature 100(2)
_diffrn_measured_fraction_theta_full 0.999
_diffrn_measured_fraction_theta_max 0.999
_diffrn_measurement_device_type 'Bruker PHOTON100'
_diffrn_measurement_method '\f and \w scans'
_diffrn_radiation_type CuK\a
_diffrn_radiation_wavelength 1.54178
_diffrn_reflns_av_R_equivalents 0.0971
_diffrn_reflns_av_unetI/netI 0.0286
_diffrn_reflns_Laue_measured_fraction_full 0.999
_diffrn_reflns_Laue_measured_fraction_max 0.999
_diffrn_reflns_limit_h_max 23
_diffrn_reflns_limit_h_min -22
_diffrn_reflns_limit_k_max 53
_diffrn_reflns_limit_k_min -53
_diffrn_reflns_limit_l_max 28
_diffrn_reflns_limit_l_min -28
_diffrn_reflns_number 389997
_diffrn_reflns_point_group_measured_fraction_full 0.999
_diffrn_reflns_point_group_measured_fraction_max 0.999
_diffrn_reflns_theta_full 67.679
_diffrn_reflns_theta_max 70.067
_diffrn_reflns_theta_min 2.523
_diffrn_source 'I\mS micro-focus sealed tube, multilayer optics'
_exptl_absorpt_coefficient_mu 1.635
_exptl_absorpt_correction_T_max 0.7538
_exptl_absorpt_correction_T_min 0.6619
_exptl_absorpt_correction_type multi-scan
_exptl_absorpt_process_details 'SADABS (Sheldrick, 2009)'
_exptl_crystal_colour colourless
_exptl_crystal_density_diffrn 1.088
_exptl_crystal_density_method 'not measured'
_exptl_crystal_description block
_exptl_crystal_F_000 6576
_exptl_crystal_recrystallization_method 'Ether diffusion'
_exptl_crystal_size_max 0.121
_exptl_crystal_size_mid 0.083
_exptl_crystal_size_min 0.055
_refine_diff_density_max 0.714
_refine_diff_density_min -0.911
_refine_diff_density_rms 0.111
_refine_ls_extinction_coef 0.00029(4)
_refine_ls_extinction_expression Fc^*^=kFc[1+0.001xFc^2^\l^3^/sin(2\q)]^-1/4^
_refine_ls_extinction_method 'SHELXL-2017/1 (Sheldrick 2017)'
_refine_ls_goodness_of_fit_ref 2.172
_refine_ls_hydrogen_treatment mixed
_refine_ls_matrix_type full
_refine_ls_number_parameters 1871
_refine_ls_number_reflns 18294
_refine_ls_number_restraints 6516
_refine_ls_restrained_S_all 1.998
_refine_ls_R_factor_all 0.1383
_refine_ls_R_factor_gt 0.1112
_refine_ls_shift/su_max 0.000
_refine_ls_shift/su_mean 0.000
_refine_ls_structure_factor_coef Fsqd
_refine_ls_weighting_details 'w=1/[\s^2^(Fo^2^)+(0.1000P)^2^] where P=(Fo^2^+2Fc^2^)/3'
_refine_ls_weighting_scheme calc
_refine_ls_wR_factor_gt 0.3068
_refine_ls_wR_factor_ref 0.3181
_reflns_Friedel_coverage 0.000
_reflns_number_gt 12707
_reflns_number_total 18294
_reflns_threshold_expression 'I > 2\s(I)'
_cod_data_source_file c9qo00156e2.cif
_cod_data_source_block D18188_sq
_cod_original_cell_volume 19272.3(16)
_cod_database_code 1554752
_shelx_shelxl_version_number 2017/1
_shelx_space_group_comment
; 
The symmetry employed for this shelxl refinement is uniquely defined 
by the following loop, which should always be used as a source of 
symmetry information in preference to the above space-group names. 
They are only intended as comments. 
;
_shelx_estimated_absorpt_t_min 0.827
_shelx_estimated_absorpt_t_max 0.915

loop_
_space_group_symop_operation_xyz
'x, y, z'
'-x+1/2, -y+1/2, z+1/2'
'-x, y, -z+1/2'
'x+1/2, -y+1/2, -z'
'-x, -y, -z'
'x-1/2, y-1/2, -z-1/2'
'x, -y, z-1/2'
'-x-1/2, y-1/2, z'

loop_
_atom_site_label
_atom_site_type_symbol
_atom_site_fract_x
_atom_site_fract_y
_atom_site_fract_z
_atom_site_U_iso_or_equiv
_atom_site_adp_type
_atom_site_occupancy
_atom_site_site_symmetry_order
_atom_site_calc_flag
_atom_site_refinement_flags_posn
_atom_site_refinement_flags_adp
_atom_site_refinement_flags_occupancy
_atom_site_disorder_assembly
_atom_site_disorder_group
Na1 Na 0.21095(8) 0.67734(5) 0.79555(8) 0.0646(5) Uani 1 1 d D . . . .
Na2 Na 0.28732(12) 0.60436(6) 0.80319(11) 0.0853(7) Uani 1 1 d . U . . .
Cl1 Cl -0.10887(7) 0.75696(4) 0.38832(6) 0.0639(5) Uani 0.822(3) 1 d D U P A 1
S1 S 0.29753(11) 0.74802(6) 0.83771(9) 0.0648(6) Uani 0.822(3) 1 d D U P A 1
O1 O 0.1495(2) 0.77761(16) 0.6857(2) 0.0561(13) Uani 0.822(3) 1 d D U P A 1
O2 O -0.0074(4) 0.7564(2) 0.4877(3) 0.0480(12) Uani 0.822(3) 1 d D U P A 1
O3 O 0.2707(3) 0.71734(16) 0.8488(3) 0.1017(19) Uani 0.822(3) 1 d D U P A 1
O4 O 0.2823(3) 0.77174(15) 0.8789(2) 0.1006(18) Uani 0.822(3) 1 d D U P A 1
O5 O 0.3713(2) 0.74916(12) 0.8242(2) 0.0763(13) Uani 0.822(3) 1 d D U P A 1
O6 O 0.0357(3) 0.67692(16) 0.4950(5) 0.0458(16) Uani 0.822(3) 1 d D U P A 1
O7 O -0.0515(3) 0.62299(19) 0.5941(4) 0.0510(19) Uani 0.822(3) 1 d D U P A 1
O8 O 0.1810(4) 0.62804(12) 0.7756(3) 0.0579(13) Uani 0.822(3) 1 d D U P A 1
O9 O 0.2220(3) 0.69266(11) 0.69276(17) 0.0416(11) Uani 0.822(3) 1 d D U P A 1
N1 N 0.2105(3) 0.70576(11) 0.5957(2) 0.0376(11) Uani 0.822(3) 1 d D U P A 1
N2 N 0.1456(3) 0.69753(11) 0.5076(3) 0.0382(11) Uani 0.822(3) 1 d D U P A 1
N3 N 0.1246(3) 0.65134(13) 0.5428(3) 0.0449(12) Uani 0.822(3) 1 d D U P A 1
N4 N 0.0674(3) 0.61480(13) 0.6061(3) 0.0466(14) Uani 0.822(3) 1 d D U P A 1
N5 N -0.0055(3) 0.59761(14) 0.6734(3) 0.0470(15) Uani 0.822(3) 1 d D U P A 1
N6 N 0.0873(3) 0.59863(13) 0.7458(2) 0.0502(15) Uani 0.822(3) 1 d D U P A 1
N7 N 0.1588(3) 0.61792(12) 0.6796(2) 0.0457(13) Uani 0.822(3) 1 d D U P A 1
N8 N 0.2111(3) 0.65687(12) 0.6200(2) 0.0414(11) Uani 0.822(3) 1 d D U P A 1
C1 C 0.2093(3) 0.73884(13) 0.6009(3) 0.0424(13) Uani 0.822(3) 1 d D U P A 1
H1A H 0.239991 0.747709 0.570673 0.051 Uiso 0.822(3) 1 calc R U P A 1
H1AB H 0.228615 0.744657 0.639229 0.051 Uiso 0.822(3) 1 calc R U P A 1
C2 C 0.1365(4) 0.75238(16) 0.5948(3) 0.0405(15) Uani 0.822(3) 1 d D U P A 1
C3 C 0.1096(4) 0.77041(19) 0.6371(3) 0.0430(14) Uani 0.822(3) 1 d D U P A 1
C4 C 0.0429(3) 0.78448(18) 0.6330(3) 0.0478(13) Uani 0.822(3) 1 d D U P A 1
C5 C 0.0178(3) 0.80599(17) 0.6747(3) 0.0522(15) Uani 0.822(3) 1 d D U P A 1
H5 H 0.045029 0.810670 0.708056 0.063 Uiso 0.822(3) 1 calc R U P A 1
C6 C -0.0460(3) 0.81992(18) 0.6662(3) 0.0602(17) Uani 0.822(3) 1 d D U P A 1
H6 H -0.062201 0.834397 0.693823 0.072 Uiso 0.822(3) 1 calc R U P A 1
C7 C -0.0868(3) 0.81330(18) 0.6186(3) 0.0559(16) Uani 0.822(3) 1 d D U P A 1
H7 H -0.130977 0.822953 0.614169 0.067 Uiso 0.822(3) 1 calc R U P A 1
C8 C -0.0643(3) 0.79303(19) 0.5778(3) 0.0505(14) Uani 0.822(3) 1 d D U P A 1
H8 H -0.093279 0.788746 0.545233 0.061 Uiso 0.822(3) 1 calc R U P A 1
C9 C 0.0014(3) 0.77818(17) 0.5829(3) 0.0442(14) Uani 0.822(3) 1 d D U P A 1
C10 C 0.0299(3) 0.75956(17) 0.5392(2) 0.0418(17) Uani 0.822(3) 1 d D U P A 1
C11 C 0.0961(3) 0.74677(14) 0.5436(2) 0.0361(15) Uani 0.822(3) 1 d D U P A 1
C12 C 0.1269(4) 0.72892(14) 0.4930(3) 0.0406(14) Uani 0.822(3) 1 d D U P A 1
H12A H 0.092497 0.728634 0.460865 0.049 Uiso 0.822(3) 1 calc R U P A 1
H12B H 0.169248 0.739644 0.478938 0.049 Uiso 0.822(3) 1 calc R U P A 1
C13 C 0.0961(3) 0.67536(15) 0.5134(4) 0.0411(13) Uani 0.822(3) 1 d D U P A 1
C14 C 0.0884(4) 0.62244(15) 0.5477(3) 0.0492(15) Uani 0.822(3) 1 d D U P A 1
H14A H 0.046265 0.623018 0.522764 0.059 Uiso 0.822(3) 1 calc R U P A 1
H14B H 0.119358 0.606089 0.532847 0.059 Uiso 0.822(3) 1 calc R U P A 1
C15 C -0.0019(3) 0.61259(16) 0.6221(3) 0.0457(17) Uani 0.822(3) 1 d D U P A 1
C16 C 0.0620(3) 0.58513(14) 0.6924(3) 0.0495(14) Uani 0.822(3) 1 d D U P A 1
H16 H 0.062385 0.562315 0.693390 0.059 Uiso 0.822(3) 1 calc R U P A 1
C17 C 0.1129(3) 0.59856(14) 0.6458(3) 0.0484(14) Uani 0.822(3) 1 d D U P A 1
H17 H 0.139628 0.582072 0.625481 0.058 Uiso 0.822(3) 1 calc R U P A 1
C18 C 0.0704(5) 0.58621(18) 0.8032(3) 0.057(2) Uani 0.822(3) 1 d D U P A 1
H18A H 0.067609 0.563696 0.800434 0.068 Uiso 0.822(3) 1 calc R U P A 1
H18B H 0.108800 0.591287 0.830407 0.068 Uiso 0.822(3) 1 calc R U P A 1
C19 C 0.1458(3) 0.61589(14) 0.7373(3) 0.0490(15) Uani 0.822(3) 1 d D U P A 1
C20 C 0.2231(3) 0.63124(14) 0.6565(3) 0.0465(15) Uani 0.822(3) 1 d D U P A 1
H20A H 0.253258 0.637548 0.689312 0.056 Uiso 0.822(3) 1 calc R U P A 1
H20B H 0.248565 0.615450 0.634173 0.056 Uiso 0.822(3) 1 calc R U P A 1
C21 C 0.2151(4) 0.68586(13) 0.6415(2) 0.0386(12) Uani 0.822(3) 1 d D U P A 1
C22 C 0.1989(3) 0.65644(13) 0.5573(2) 0.0424(13) Uani 0.822(3) 1 d D U P A 1
C23 C 0.2089(3) 0.69011(13) 0.5397(2) 0.0399(12) Uani 0.822(3) 1 d D U P A 1
C24 C 0.2460(5) 0.63297(18) 0.5270(4) 0.053(2) Uani 0.822(3) 1 d D U P A 1
H24A H 0.238881 0.634182 0.484905 0.080 Uiso 0.822(3) 1 calc R U P A 1
H24B H 0.233966 0.612422 0.540577 0.080 Uiso 0.822(3) 1 calc R U P A 1
H24C H 0.295065 0.637302 0.536109 0.080 Uiso 0.822(3) 1 calc R U P A 1
C25 C 0.2745(4) 0.6975(2) 0.5045(3) 0.046(2) Uani 0.822(3) 1 d D U P A 1
H25A H 0.272713 0.686555 0.467324 0.069 Uiso 0.822(3) 1 calc R U P A 1
H25B H 0.316037 0.691036 0.526190 0.069 Uiso 0.822(3) 1 calc R U P A 1
H25C H 0.276705 0.719477 0.497255 0.069 Uiso 0.822(3) 1 calc R U P A 1
C26 C 0.1339(4) 0.75814(17) 0.7356(2) 0.0664(16) Uani 0.822(3) 1 d D U P A 1
H26A H 0.140660 0.736388 0.725388 0.080 Uiso 0.822(3) 1 calc R U P A 1
H26B H 0.084844 0.761080 0.748281 0.080 Uiso 0.822(3) 1 calc R U P A 1
C27 C 0.1824(4) 0.7671(3) 0.7822(3) 0.094(3) Uani 0.822(3) 1 d D U P A 1
H27A H 0.177571 0.789307 0.788687 0.112 Uiso 0.822(3) 1 calc R U P A 1
H27B H 0.167805 0.756673 0.818367 0.112 Uiso 0.822(3) 1 calc R U P A 1
C28 C 0.2531(3) 0.76062(19) 0.7725(3) 0.0754(18) Uani 0.822(3) 1 d D U P A 1
H28A H 0.276599 0.779168 0.757544 0.091 Uiso 0.822(3) 1 calc R U P A 1
H28B H 0.257017 0.744545 0.742492 0.091 Uiso 0.822(3) 1 calc R U P A 1
C29 C -0.0614(4) 0.7329(2) 0.4898(3) 0.0531(18) Uani 0.822(3) 1 d D U P A 1
H29A H -0.103501 0.740642 0.510162 0.064 Uiso 0.822(3) 1 calc R U P A 1
H29B H -0.044022 0.714652 0.510608 0.064 Uiso 0.822(3) 1 calc R U P A 1
C30 C -0.0783(3) 0.72526(14) 0.4281(3) 0.0552(14) Uani 0.822(3) 1 d D U P A 1
H30A H -0.114476 0.709072 0.427407 0.066 Uiso 0.822(3) 1 calc R U P A 1
H30B H -0.035858 0.717088 0.408972 0.066 Uiso 0.822(3) 1 calc R U P A 1
Cl1A Cl -0.0454(8) 0.7296(3) 0.3750(6) 0.130(4) Uani 0.178(3) 1 d D U P A 2
S1A S 0.2792(6) 0.7373(3) 0.8570(4) 0.069(2) Uani 0.178(3) 1 d D U P A 2
O1A O 0.1715(12) 0.7758(7) 0.6826(9) 0.056(4) Uani 0.178(3) 1 d D U P A 2
O2A O -0.0062(19) 0.7562(11) 0.4970(13) 0.049(4) Uani 0.178(3) 1 d D U P A 2
O3A O 0.2778(8) 0.7155(4) 0.8093(7) 0.057(3) Uani 0.178(3) 1 d D U P A 2
O4A O 0.2740(11) 0.7310(5) 0.9144(6) 0.076(5) Uani 0.178(3) 1 d D U P A 2
O5A O 0.3463(9) 0.7566(5) 0.8511(10) 0.0763(13) Uani 0.178(3) 1 d D U P A 2
O6A O 0.0293(15) 0.6671(7) 0.498(2) 0.041(6) Uani 0.178(3) 1 d D U P A 2
O7A O -0.0561(16) 0.6130(9) 0.600(2) 0.051(7) Uani 0.178(3) 1 d D U P A 2
O8A O 0.182(2) 0.6186(6) 0.7736(13) 0.066(4) Uani 0.178(3) 1 d D U P A 2
O9A O 0.2168(17) 0.6810(5) 0.6896(8) 0.045(4) Uani 0.178(3) 1 d D U P A 2
N1A N 0.2049(17) 0.6962(4) 0.5946(9) 0.042(3) Uani 0.178(3) 1 d D U P A 2
N2A N 0.1380(13) 0.6890(5) 0.5084(13) 0.039(3) Uani 0.178(3) 1 d D U P A 2
N3A N 0.1185(12) 0.6424(5) 0.5449(14) 0.040(3) Uani 0.178(3) 1 d D U P A 2
N4A N 0.0633(13) 0.6051(7) 0.6076(12) 0.046(4) Uani 0.178(3) 1 d D U P A 2
N5A N -0.0053(13) 0.5879(8) 0.6776(14) 0.048(4) Uani 0.178(3) 1 d D U P A 2
N6A N 0.0895(15) 0.5887(7) 0.7450(11) 0.053(4) Uani 0.178(3) 1 d D U P A 2
N7A N 0.1588(13) 0.6072(6) 0.6774(10) 0.049(4) Uani 0.178(3) 1 d D U P A 2
N8A N 0.2108(16) 0.6465(4) 0.6168(9) 0.039(3) Uani 0.178(3) 1 d D U P A 2
C1A C 0.2110(13) 0.7287(5) 0.6006(14) 0.037(4) Uani 0.178(3) 1 d D U P A 2
H1AA H 0.241674 0.736600 0.569389 0.044 Uiso 0.178(3) 1 calc R U P A 2
H1AC H 0.233596 0.733381 0.638240 0.044 Uiso 0.178(3) 1 calc R U P A 2
C2A C 0.1411(17) 0.7452(9) 0.5977(14) 0.040(4) Uani 0.178(3) 1 d D U P A 2
C3A C 0.1225(15) 0.7653(10) 0.6412(13) 0.045(4) Uani 0.178(3) 1 d D U P A 2
C4A C 0.0582(12) 0.7811(8) 0.6382(11) 0.047(4) Uani 0.178(3) 1 d DG U P A 2
C5A C 0.0427(11) 0.8037(7) 0.6785(10) 0.051(4) Uani 0.178(3) 1 d DG U P A 2
H5A H 0.075030 0.808348 0.708592 0.062 Uiso 0.178(3) 1 calc R U P A 2
C6A C -0.0202(12) 0.8196(6) 0.6748(11) 0.051(4) Uani 0.178(3) 1 d DG U P A 2
H6A H -0.030810 0.835034 0.702388 0.061 Uiso 0.178(3) 1 calc R U P A 2
C7A C -0.0675(11) 0.8128(7) 0.6309(13) 0.054(4) Uani 0.178(3) 1 d DG U P A 2
H7A H -0.110512 0.823620 0.628346 0.064 Uiso 0.178(3) 1 calc R U P A 2
C8A C -0.0520(12) 0.7902(8) 0.5906(11) 0.049(4) Uani 0.178(3) 1 d DG U P A 2
H8A H -0.084379 0.785519 0.560510 0.059 Uiso 0.178(3) 1 calc R U P A 2
C9A C 0.0109(14) 0.7743(8) 0.5943(11) 0.045(4) Uani 0.178(3) 1 d DG U P A 2
C10A C 0.0297(15) 0.7541(9) 0.5483(13) 0.043(4) Uani 0.178(3) 1 d D U P A 2
C11A C 0.0953(15) 0.7388(7) 0.5506(12) 0.039(4) Uani 0.178(3) 1 d D U P A 2
C12A C 0.1209(17) 0.7209(5) 0.4978(11) 0.036(4) Uani 0.178(3) 1 d D U P A 2
H12C H 0.084239 0.721806 0.467439 0.043 Uiso 0.178(3) 1 calc R U P A 2
H12D H 0.162990 0.731210 0.482160 0.043 Uiso 0.178(3) 1 calc R U P A 2
C13A C 0.0894(14) 0.6668(6) 0.517(2) 0.039(4) Uani 0.178(3) 1 d D U P A 2
C14A C 0.0830(18) 0.6134(6) 0.5498(12) 0.048(4) Uani 0.178(3) 1 d D U P A 2
H14C H 0.040314 0.614053 0.525466 0.058 Uiso 0.178(3) 1 calc R U P A 2
H14D H 0.113853 0.597301 0.534012 0.058 Uiso 0.178(3) 1 calc R U P A 2
C15A C -0.0047(13) 0.6036(10) 0.6271(16) 0.046(4) Uani 0.178(3) 1 d D U P A 2
C16A C 0.0626(13) 0.5743(6) 0.6926(11) 0.057(4) Uani 0.178(3) 1 d D U P A 2
H16A H 0.062653 0.551497 0.693660 0.068 Uiso 0.178(3) 1 calc R U P A 2
C17A C 0.1107(12) 0.5884(6) 0.6450(10) 0.051(4) Uani 0.178(3) 1 d D U P A 2
H17A H 0.136022 0.572103 0.622883 0.061 Uiso 0.178(3) 1 calc R U P A 2
C18A C 0.073(2) 0.5760(10) 0.8022(13) 0.053(6) Uani 0.178(3) 1 d D U P A 2
H18C H 0.110448 0.581610 0.830188 0.063 Uiso 0.178(3) 1 calc R U P A 2
H18D H 0.071271 0.553409 0.799895 0.063 Uiso 0.178(3) 1 calc R U P A 2
C19A C 0.1487(18) 0.6053(9) 0.7353(10) 0.062(4) Uani 0.178(3) 1 d D U P A 2
C20A C 0.2213(13) 0.6206(6) 0.6513(12) 0.041(4) Uani 0.178(3) 1 d D U P A 2
H20C H 0.254212 0.625996 0.682881 0.049 Uiso 0.178(3) 1 calc R U P A 2
H20D H 0.244313 0.604736 0.627229 0.049 Uiso 0.178(3) 1 calc R U P A 2
C21A C 0.214(2) 0.6753(5) 0.6382(8) 0.037(3) Uani 0.178(3) 1 d D U P A 2
C22A C 0.1945(12) 0.6467(5) 0.5546(9) 0.039(3) Uani 0.178(3) 1 d D U P A 2
C23A C 0.2029(12) 0.6807(5) 0.5387(9) 0.041(3) Uani 0.178(3) 1 d D U P A 2
C24A C 0.2378(19) 0.6234(8) 0.5216(17) 0.049(7) Uani 0.178(3) 1 d D U P A 2
H24D H 0.227701 0.625053 0.480027 0.074 Uiso 0.178(3) 1 calc R U P A 2
H24E H 0.225963 0.602864 0.535215 0.074 Uiso 0.178(3) 1 calc R U P A 2
H24F H 0.287641 0.627321 0.528383 0.074 Uiso 0.178(3) 1 calc R U P A 2
C25A C 0.2650(18) 0.6887(9) 0.4998(17) 0.048(8) Uani 0.178(3) 1 d D U P A 2
H25D H 0.266274 0.674629 0.466690 0.073 Uiso 0.178(3) 1 calc R U P A 2
H25E H 0.308476 0.686826 0.522057 0.073 Uiso 0.178(3) 1 calc R U P A 2
H25F H 0.259972 0.709661 0.485680 0.073 Uiso 0.178(3) 1 calc R U P A 2
C26A C 0.1795(16) 0.7588(8) 0.7342(8) 0.066(4) Uani 0.178(3) 1 d D U P A 2
H26C H 0.155583 0.739415 0.724211 0.080 Uiso 0.178(3) 1 calc R U P A 2
H26D H 0.229989 0.753724 0.733364 0.080 Uiso 0.178(3) 1 calc R U P A 2
C27A C 0.1668(14) 0.7608(12) 0.7934(9) 0.069(4) Uani 0.178(3) 1 d D U P A 2
H27C H 0.142920 0.741577 0.804030 0.083 Uiso 0.178(3) 1 calc R U P A 2
H27D H 0.131365 0.777178 0.797787 0.083 Uiso 0.178(3) 1 calc R U P A 2
C28A C 0.2162(12) 0.7661(6) 0.8380(9) 0.070(4) Uani 0.178(3) 1 d D U P A 2
H28C H 0.189558 0.770954 0.873710 0.085 Uiso 0.178(3) 1 calc R U P A 2
H28D H 0.242686 0.784657 0.827407 0.085 Uiso 0.178(3) 1 calc R U P A 2
C29A C -0.070(2) 0.7376(13) 0.4865(11) 0.062(5) Uani 0.178(3) 1 d D U P A 2
H29C H -0.105405 0.742312 0.516325 0.074 Uiso 0.178(3) 1 calc R U P A 2
H29D H -0.057912 0.715627 0.489496 0.074 Uiso 0.178(3) 1 calc R U P A 2
C30A C -0.0987(12) 0.7443(9) 0.4269(10) 0.077(5) Uani 0.178(3) 1 d D U P A 2
H30C H -0.102789 0.766666 0.421570 0.092 Uiso 0.178(3) 1 calc R U P A 2
H30D H -0.146015 0.735311 0.423223 0.092 Uiso 0.178(3) 1 calc R U P A 2
Cl3 Cl 0.7717(6) 0.5543(2) 1.0453(6) 0.294(5) Uani 0.681(5) 1 d D U P A 1
S31 S 0.2197(3) 0.53795(12) 0.7446(3) 0.127(2) Uani 0.681(5) 1 d D U P A 1
O31 O 0.4006(5) 0.5235(2) 0.8561(4) 0.118(2) Uani 0.681(5) 1 d D U P A 1
O32 O 0.6339(5) 0.5314(2) 0.9994(5) 0.128(3) Uani 0.681(5) 1 d D U P A 1
O33 O 0.2186(5) 0.56428(19) 0.7805(5) 0.117(3) Uani 0.681(5) 1 d D U P A 1
O34 O 0.2252(7) 0.5415(3) 0.6847(4) 0.174(4) Uani 0.681(5) 1 d D U P A 1
O35 O 0.1543(5) 0.5193(3) 0.7597(7) 0.169(4) Uani 0.681(5) 1 d D U P A 1
O36 O 0.5937(6) 0.6118(4) 0.9973(8) 0.104(5) Uani 0.681(5) 1 d D U P A 1
O37 O 0.6289(7) 0.6632(5) 0.8726(8) 0.050(4) Uani 0.681(5) 1 d D U P A 1
O38 O 0.3213(6) 0.6570(2) 0.7954(6) 0.051(2) Uani 0.681(5) 1 d D U P A 1
O39 O 0.3239(5) 0.5989(2) 0.8904(4) 0.072(2) Uani 0.681(5) 1 d D U P A 1
N31 N 0.3856(5) 0.58605(18) 0.9720(4) 0.0676(19) Uani 0.681(5) 1 d D U P A 1
N32 N 0.4884(4) 0.5942(2) 1.0308(5) 0.072(2) Uani 0.681(5) 1 d D U P A 1
N33 N 0.4915(5) 0.6381(2) 0.9818(5) 0.0507(19) Uani 0.681(5) 1 d D U P A 1
N34 N 0.5155(6) 0.6728(3) 0.9021(5) 0.0402(19) Uani 0.681(5) 1 d D U P A 1
N35 N 0.5459(6) 0.6853(4) 0.8123(5) 0.039(2) Uani 0.681(5) 1 d D U P A 1
N36 N 0.4231(6) 0.6846(3) 0.7830(4) 0.0377(18) Uani 0.681(5) 1 d D U P A 1
N37 N 0.3948(5) 0.6698(3) 0.8714(4) 0.0404(18) Uani 0.681(5) 1 d D U P A 1
N38 N 0.3691(5) 0.63550(18) 0.9517(4) 0.0488(17) Uani 0.681(5) 1 d D U P A 1
C31 C 0.3827(6) 0.5533(2) 0.9662(4) 0.079(2) Uani 0.681(5) 1 d D U P A 1
H31A H 0.346800 0.547868 0.936943 0.095 Uiso 0.681(5) 1 calc R U P A 1
H31B H 0.368362 0.544222 1.003766 0.095 Uiso 0.681(5) 1 calc R U P A 1
C32 C 0.4523(6) 0.5400(3) 0.9481(5) 0.089(3) Uani 0.681(5) 1 d D U P A 1
C33 C 0.4561(6) 0.5227(3) 0.8970(5) 0.105(3) Uani 0.681(5) 1 d D U P A 1
C34 C 0.5194(6) 0.5088(3) 0.8816(5) 0.108(3) Uani 0.681(5) 1 d D U P A 1
C35 C 0.5257(8) 0.4904(3) 0.8290(5) 0.129(3) Uani 0.681(5) 1 d D U P A 1
H35 H 0.486967 0.489844 0.803135 0.155 Uiso 0.681(5) 1 calc R U P A 1
C36 C 0.5828(8) 0.4744(3) 0.8152(7) 0.131(4) Uani 0.681(5) 1 d D U P A 1
H36 H 0.583023 0.461814 0.781567 0.157 Uiso 0.681(5) 1 calc R U P A 1
C37 C 0.6416(8) 0.4762(4) 0.8500(7) 0.136(4) Uani 0.681(5) 1 d D U P A 1
H37 H 0.683277 0.465723 0.839376 0.163 Uiso 0.681(5) 1 calc R U P A 1
C38 C 0.6393(7) 0.4937(4) 0.9014(6) 0.123(4) Uani 0.681(5) 1 d D U P A 1
H38 H 0.678874 0.494111 0.926370 0.148 Uiso 0.681(5) 1 calc R U P A 1
C39 C 0.5792(6) 0.5107(4) 0.9161(6) 0.109(3) Uani 0.681(5) 1 d D U P A 1
C40 C 0.5748(6) 0.5283(3) 0.9670(5) 0.101(3) Uani 0.681(5) 1 d D U P A 1
C41 C 0.5113(5) 0.5439(3) 0.9834(5) 0.089(2) Uani 0.681(5) 1 d D U P A 1
C42 C 0.5099(6) 0.5624(2) 1.0389(5) 0.086(3) Uani 0.681(5) 1 d D U P A 1
H42A H 0.477448 0.552504 1.066586 0.103 Uiso 0.681(5) 1 calc R U P A 1
H42B H 0.557240 0.562069 1.056401 0.103 Uiso 0.681(5) 1 calc R U P A 1
C43 C 0.5303(6) 0.6146(3) 1.0022(10) 0.069(3) Uani 0.681(5) 1 d D U P A 1
C44 C 0.5252(7) 0.6660(3) 0.9623(5) 0.048(2) Uani 0.681(5) 1 d D U P A 1
H44A H 0.506804 0.683303 0.985474 0.057 Uiso 0.681(5) 1 calc R U P A 1
H44B H 0.576024 0.664490 0.970190 0.057 Uiso 0.681(5) 1 calc R U P A 1
C45 C 0.5692(6) 0.6724(5) 0.8627(6) 0.040(2) Uani 0.681(5) 1 d D U P A 1
C46 C 0.4767(6) 0.6983(3) 0.8186(5) 0.0402(19) Uani 0.681(5) 1 d D U P A 1
H46 H 0.477610 0.720989 0.813949 0.048 Uiso 0.681(5) 1 calc R U P A 1
C47 C 0.4550(5) 0.6890(3) 0.8810(4) 0.0383(19) Uani 0.681(5) 1 d D U P A 1
H47 H 0.443540 0.707094 0.905634 0.046 Uiso 0.681(5) 1 calc R U P A 1
C48 C 0.4061(9) 0.6961(4) 0.7253(5) 0.0423(17) Uani 0.681(5) 1 d D U P A 1
H48A H 0.358775 0.689132 0.713775 0.051 Uiso 0.681(5) 1 calc R U P A 1
H48B H 0.406623 0.718654 0.725281 0.051 Uiso 0.681(5) 1 calc R U P A 1
C49 C 0.3746(6) 0.6692(3) 0.8148(4) 0.0405(19) Uani 0.681(5) 1 d D U P A 1
C50 C 0.3473(5) 0.6612(2) 0.9190(4) 0.0455(19) Uani 0.681(5) 1 d D U P A 1
H50A H 0.342518 0.678831 0.945634 0.055 Uiso 0.681(5) 1 calc R U P A 1
H50B H 0.300489 0.656921 0.902521 0.055 Uiso 0.681(5) 1 calc R U P A 1
C51 C 0.3570(7) 0.6061(2) 0.9331(4) 0.060(2) Uani 0.681(5) 1 d D U P A 1
C52 C 0.4179(5) 0.63619(19) 1.0007(4) 0.0499(18) Uani 0.681(5) 1 d D U P A 1
C53 C 0.4146(5) 0.6021(2) 1.0215(4) 0.062(2) Uani 0.681(5) 1 d D U P A 1
C54 C 0.3992(9) 0.6602(3) 1.0451(5) 0.061(3) Uani 0.681(5) 1 d D U P A 1
H54A H 0.407212 0.680523 1.028532 0.091 Uiso 0.681(5) 1 calc R U P A 1
H54B H 0.428564 0.657577 1.079625 0.091 Uiso 0.681(5) 1 calc R U P A 1
H54C H 0.349852 0.658110 1.055865 0.091 Uiso 0.681(5) 1 calc R U P A 1
C55 C 0.3719(6) 0.5974(3) 1.0769(5) 0.077(3) Uani 0.681(5) 1 d D U P A 1
H55A H 0.323185 0.603445 1.069922 0.115 Uiso 0.681(5) 1 calc R U P A 1
H55B H 0.391519 0.609971 1.108155 0.115 Uiso 0.681(5) 1 calc R U P A 1
H55C H 0.373527 0.575871 1.088190 0.115 Uiso 0.681(5) 1 calc R U P A 1
C56 C 0.3477(7) 0.5006(3) 0.8660(6) 0.126(3) Uani 0.681(5) 1 d D U P A 1
H56A H 0.339791 0.498165 0.908181 0.152 Uiso 0.681(5) 1 calc R U P A 1
H56B H 0.363547 0.480793 0.850113 0.152 Uiso 0.681(5) 1 calc R U P A 1
C57 C 0.2821(7) 0.5099(4) 0.8375(6) 0.135(4) Uani 0.681(5) 1 d D U P A 1
H57A H 0.246590 0.493750 0.843700 0.162 Uiso 0.681(5) 1 calc R U P A 1
H57B H 0.264724 0.528777 0.856103 0.162 Uiso 0.681(5) 1 calc R U P A 1
C58 C 0.2895(7) 0.5153(3) 0.7750(6) 0.125(3) Uani 0.681(5) 1 d D U P A 1
H58A H 0.290957 0.495334 0.754760 0.150 Uiso 0.681(5) 1 calc R U P A 1
H58B H 0.334605 0.525713 0.767786 0.150 Uiso 0.681(5) 1 calc R U P A 1
C59 C 0.6865(7) 0.5466(4) 0.9565(8) 0.155(4) Uani 0.681(5) 1 d D U P A 1
H59A H 0.681456 0.537746 0.917192 0.186 Uiso 0.681(5) 1 calc R U P A 1
H59B H 0.677665 0.568863 0.954080 0.186 Uiso 0.681(5) 1 calc R U P A 1
C60 C 0.7564(8) 0.5408(4) 0.9791(8) 0.197(5) Uani 0.681(5) 1 d D U P A 1
H60A H 0.790954 0.549927 0.952153 0.236 Uiso 0.681(5) 1 calc R U P A 1
H60B H 0.764389 0.518507 0.979511 0.236 Uiso 0.681(5) 1 calc R U P A 1
Cl3A Cl 0.7236(10) 0.5700(4) 1.0995(8) 0.243(7) Uani 0.319(5) 1 d D U P A 2
S31A S 0.2040(8) 0.5308(4) 0.7638(8) 0.156(4) Uani 0.319(5) 1 d D U P A 2
O31A O 0.3883(10) 0.5036(5) 0.8779(7) 0.123(4) Uani 0.319(5) 1 d D U P A 2
O32A O 0.6459(11) 0.5222(5) 0.9761(11) 0.136(4) Uani 0.319(5) 1 d D U P A 2
O33A O 0.2273(13) 0.5550(4) 0.8008(11) 0.129(5) Uani 0.319(5) 1 d D U P A 2
O34A O 0.1692(16) 0.5399(7) 0.7128(12) 0.198(8) Uani 0.319(5) 1 d D U P A 2
O35A O 0.1622(15) 0.5090(7) 0.8008(15) 0.212(10) Uani 0.319(5) 1 d D U P A 2
O36A O 0.6029(9) 0.6068(6) 0.9944(13) 0.064(5) Uani 0.319(5) 1 d D U P A 2
O37A O 0.6296(15) 0.6569(11) 0.8789(15) 0.043(5) Uani 0.319(5) 1 d D U P A 2
O38A O 0.3247(13) 0.6507(5) 0.8049(11) 0.048(3) Uani 0.319(5) 1 d D U P A 2
O39A O 0.3397(13) 0.5894(4) 0.8972(9) 0.075(4) Uani 0.319(5) 1 d D U P A 2
N31A N 0.3974(12) 0.5774(4) 0.9790(9) 0.072(3) Uani 0.319(5) 1 d D U P A 2
N32A N 0.5021(9) 0.5861(4) 1.0307(11) 0.074(3) Uani 0.319(5) 1 d D U P A 2
N33A N 0.4978(10) 0.6322(5) 0.9892(12) 0.051(3) Uani 0.319(5) 1 d D U P A 2
N34A N 0.5177(11) 0.6677(7) 0.9114(10) 0.037(3) Uani 0.319(5) 1 d D U P A 2
N35A N 0.5461(13) 0.6809(9) 0.8223(11) 0.035(3) Uani 0.319(5) 1 d D U P A 2
N36A N 0.4243(13) 0.6795(7) 0.7927(9) 0.038(3) Uani 0.319(5) 1 d D U P A 2
N37A N 0.3971(11) 0.6633(6) 0.8812(8) 0.039(3) Uani 0.319(5) 1 d D U P A 2
N38A N 0.3767(11) 0.6269(4) 0.9592(8) 0.051(3) Uani 0.319(5) 1 d D U P A 2
C31A C 0.3938(12) 0.5444(4) 0.9775(10) 0.085(4) Uani 0.319(5) 1 d D U P A 2
H31C H 0.351697 0.537998 0.955618 0.102 Uiso 0.319(5) 1 calc R U P A 2
H31D H 0.389682 0.536455 1.017581 0.102 Uiso 0.319(5) 1 calc R U P A 2
C32A C 0.4584(10) 0.5310(6) 0.9490(11) 0.091(4) Uani 0.319(5) 1 d D U P A 2
C33A C 0.4526(10) 0.5136(6) 0.8990(10) 0.105(4) Uani 0.319(5) 1 d D U P A 2
C34A C 0.5114(10) 0.4982(6) 0.8771(10) 0.116(4) Uani 0.319(5) 1 d D U P A 2
C35A C 0.5035(13) 0.4762(5) 0.8309(10) 0.129(5) Uani 0.319(5) 1 d D U P A 2
H35A H 0.458086 0.472251 0.815810 0.155 Uiso 0.319(5) 1 calc R U P A 2
C36A C 0.5590(15) 0.4609(6) 0.8086(12) 0.134(5) Uani 0.319(5) 1 d D U P A 2
H36A H 0.552653 0.445937 0.779234 0.160 Uiso 0.319(5) 1 calc R U P A 2
C37A C 0.6244(15) 0.4676(8) 0.8293(15) 0.137(5) Uani 0.319(5) 1 d D U P A 2
H37A H 0.664046 0.458282 0.811803 0.164 Uiso 0.319(5) 1 calc R U P A 2
C38A C 0.6344(13) 0.4879(8) 0.8759(14) 0.128(5) Uani 0.319(5) 1 d D U P A 2
H38A H 0.680025 0.490753 0.891421 0.154 Uiso 0.319(5) 1 calc R U P A 2
C39A C 0.5775(11) 0.5040(7) 0.8998(12) 0.113(4) Uani 0.319(5) 1 d D U P A 2
C40A C 0.5844(10) 0.5243(7) 0.9475(12) 0.109(4) Uani 0.319(5) 1 d D U P A 2
C41A C 0.5239(11) 0.5371(8) 0.9745(12) 0.096(4) Uani 0.319(5) 1 d D U P A 2
C42A C 0.5293(13) 0.5549(5) 1.0309(10) 0.086(4) Uani 0.319(5) 1 d D U P A 2
H42C H 0.504156 0.543246 1.061301 0.104 Uiso 0.319(5) 1 calc R U P A 2
H42D H 0.579199 0.555643 1.042266 0.104 Uiso 0.319(5) 1 calc R U P A 2
C43A C 0.5401(10) 0.6085(6) 1.004(2) 0.062(4) Uani 0.319(5) 1 d D U P A 2
C44A C 0.5282(15) 0.6610(6) 0.9713(11) 0.043(3) Uani 0.319(5) 1 d D U P A 2
H44C H 0.507591 0.677562 0.994963 0.052 Uiso 0.319(5) 1 calc R U P A 2
H44D H 0.579109 0.660481 0.979338 0.052 Uiso 0.319(5) 1 calc R U P A 2
C45A C 0.5714(14) 0.6685(11) 0.8721(12) 0.036(4) Uani 0.319(5) 1 d D U P A 2
C46A C 0.4765(12) 0.6942(6) 0.8291(10) 0.033(3) Uani 0.319(5) 1 d D U P A 2
H46A H 0.476467 0.716926 0.825054 0.040 Uiso 0.319(5) 1 calc R U P A 2
C47A C 0.4557(11) 0.6834(6) 0.8912(9) 0.037(3) Uani 0.319(5) 1 d D U P A 2
H47A H 0.442987 0.700951 0.916933 0.044 Uiso 0.319(5) 1 calc R U P A 2
C48A C 0.406(2) 0.6914(10) 0.7355(11) 0.0423(17) Uani 0.319(5) 1 d D U P A 2
H48C H 0.408343 0.713983 0.737848 0.051 Uiso 0.319(5) 1 calc R U P A 2
H48D H 0.357202 0.685834 0.727520 0.051 Uiso 0.319(5) 1 calc R U P A 2
C49A C 0.3763(13) 0.6638(7) 0.8256(9) 0.042(3) Uani 0.319(5) 1 d D U P A 2
C50A C 0.3518(11) 0.6518(5) 0.9283(9) 0.049(3) Uani 0.319(5) 1 d D U P A 2
H50C H 0.343567 0.668655 0.956090 0.059 Uiso 0.319(5) 1 calc R U P A 2
H50D H 0.305968 0.646214 0.911343 0.059 Uiso 0.319(5) 1 calc R U P A 2
C51A C 0.3660(15) 0.5974(4) 0.9416(10) 0.061(3) Uani 0.319(5) 1 d D U P A 2
C52A C 0.4250(10) 0.6277(4) 1.0084(8) 0.054(3) Uani 0.319(5) 1 d D U P A 2
C53A C 0.4276(9) 0.5938(4) 1.0272(8) 0.064(3) Uani 0.319(5) 1 d D U P A 2
C54A C 0.403(2) 0.6511(6) 1.0532(11) 0.062(6) Uani 0.319(5) 1 d D U P A 2
H54D H 0.400670 0.671332 1.035103 0.094 Uiso 0.319(5) 1 calc R U P A 2
H54E H 0.436901 0.651422 1.085017 0.094 Uiso 0.319(5) 1 calc R U P A 2
H54F H 0.356592 0.645708 1.068510 0.094 Uiso 0.319(5) 1 calc R U P A 2
C55A C 0.3886(15) 0.5865(7) 1.0831(10) 0.082(7) Uani 0.319(5) 1 d D U P A 2
H55D H 0.339179 0.582686 1.074376 0.123 Uiso 0.319(5) 1 calc R U P A 2
H55E H 0.392436 0.603791 1.109952 0.123 Uiso 0.319(5) 1 calc R U P A 2
H55F H 0.409103 0.568294 1.101112 0.123 Uiso 0.319(5) 1 calc R U P A 2
C56A C 0.3640(16) 0.5180(6) 0.8244(11) 0.129(4) Uani 0.319(5) 1 d D U P A 2
H56C H 0.404275 0.522589 0.798900 0.155 Uiso 0.319(5) 1 calc R U P A 2
H56D H 0.339637 0.537346 0.833491 0.155 Uiso 0.319(5) 1 calc R U P A 2
C57A C 0.3158(15) 0.4969(6) 0.7950(12) 0.139(5) Uani 0.319(5) 1 d D U P A 2
H57C H 0.342457 0.478616 0.782928 0.167 Uiso 0.319(5) 1 calc R U P A 2
H57D H 0.279939 0.490225 0.823266 0.167 Uiso 0.319(5) 1 calc R U P A 2
C58A C 0.2807(12) 0.5090(7) 0.7449(11) 0.146(5) Uani 0.319(5) 1 d D U P A 2
H58C H 0.266886 0.492006 0.719088 0.175 Uiso 0.319(5) 1 calc R U P A 2
H58D H 0.313480 0.522290 0.723136 0.175 Uiso 0.319(5) 1 calc R U P A 2
C59A C 0.6821(19) 0.5508(6) 0.9964(13) 0.153(5) Uani 0.319(5) 1 d D U P A 2
H59C H 0.649426 0.568216 0.999420 0.184 Uiso 0.319(5) 1 calc R U P A 2
H59D H 0.721918 0.556312 0.970950 0.184 Uiso 0.319(5) 1 calc R U P A 2
C60A C 0.706(2) 0.5398(6) 1.0552(13) 0.182(6) Uani 0.319(5) 1 d D U P A 2
H60C H 0.748990 0.527260 1.050730 0.219 Uiso 0.319(5) 1 calc R U P A 2
H60D H 0.669480 0.526911 1.072941 0.219 Uiso 0.319(5) 1 calc R U P A 2
N61 N 0.0870(2) 0.69199(15) 0.7928(2) 0.0922(17) Uani 1 1 d D U . . .
C61 C 0.0358(2) 0.69088(13) 0.8174(2) 0.0610(13) Uani 1 1 d D U . . .
C62 C -0.0276(3) 0.68977(14) 0.8496(2) 0.0685(14) Uani 1 1 d D U . . .
H62A H -0.056338 0.672746 0.835700 0.103 Uiso 1 1 calc R U . . .
H62B H -0.053220 0.708959 0.844460 0.103 Uiso 1 1 calc R U . . .
H62C H -0.016936 0.686839 0.890858 0.103 Uiso 1 1 calc R U . . .
N71 N 0.3809(5) 0.5936(2) 0.7360(4) 0.132(3) Uani 0.875(7) 1 d D U P A 1
C71 C 0.4225(6) 0.5938(2) 0.6994(4) 0.120(3) Uani 0.875(7) 1 d D U P A 1
C72 C 0.4706(6) 0.5943(2) 0.6561(4) 0.141(5) Uani 0.875(7) 1 d D U P A 1
H72A H 0.484708 0.615379 0.648411 0.212 Uiso 0.875(7) 1 calc R U P A 1
H72B H 0.450161 0.585432 0.620799 0.212 Uiso 0.875(7) 1 calc R U P A 1
H72C H 0.511615 0.582296 0.667648 0.212 Uiso 0.875(7) 1 calc R U P A 1
N71A N 0.330(2) 0.5749(7) 0.765(2) 0.117(5) Uani 0.125(7) 1 d D U P A 2
C71A C 0.388(2) 0.5695(13) 0.753(3) 0.127(6) Uani 0.125(7) 1 d D U P A 2
C72A C 0.460(2) 0.5657(17) 0.755(3) 0.128(7) Uani 0.125(7) 1 d D U P A 2
H72D H 0.480057 0.567631 0.716399 0.193 Uiso 0.125(7) 1 calc R U P A 2
H72E H 0.471023 0.545441 0.771093 0.193 Uiso 0.125(7) 1 calc R U P A 2
H72F H 0.480537 0.581375 0.780788 0.193 Uiso 0.125(7) 1 calc R U P A 2
O81 O 0.1797(5) 0.6549(3) 0.8785(2) 0.190(4) Uani 1 1 d D . . . .
H81A H 0.138(4) 0.646(4) 0.880(4) 0.286 Uiso 1 1 d D U . . .
H81B H 0.178(7) 0.662(3) 0.914(2) 0.286 Uiso 1 1 d D U . . .

loop_
_atom_site_aniso_label
_atom_site_aniso_U_11
_atom_site_aniso_U_22
_atom_site_aniso_U_33
_atom_site_aniso_U_23
_atom_site_aniso_U_13
_atom_site_aniso_U_12
Na1 0.0252(8) 0.1065(15) 0.0621(11) 0.0190(10) -0.0036(7) 0.0009(8)
Na2 0.0694(14) 0.0985(17) 0.0879(15) -0.0165(13) -0.0333(12) 0.0095(11)
Cl1 0.0376(7) 0.0973(12) 0.0568(8) 0.0242(8) -0.0119(5) -0.0148(7)
S1 0.0510(11) 0.0969(16) 0.0466(10) -0.0173(9) -0.0171(7) 0.0202(9)
O1 0.048(3) 0.088(3) 0.0330(19) -0.0052(18) -0.0067(18) 0.009(3)
O2 0.028(2) 0.078(3) 0.037(2) 0.006(2) -0.0036(18) -0.0069(19)
O3 0.082(4) 0.118(4) 0.105(5) 0.024(4) -0.034(3) -0.003(3)
O4 0.089(4) 0.155(5) 0.058(3) -0.035(3) -0.024(2) 0.033(3)
O5 0.048(2) 0.104(4) 0.078(3) -0.016(3) -0.020(2) 0.008(2)
O6 0.031(2) 0.063(5) 0.043(3) -0.002(4) -0.008(2) -0.006(2)
O7 0.031(2) 0.070(6) 0.051(3) -0.011(3) -0.0026(18) 0.001(2)
O8 0.033(2) 0.086(3) 0.055(2) 0.015(2) -0.0064(18) -0.004(3)
O9 0.0236(19) 0.072(3) 0.0296(16) 0.0006(18) -0.0023(13) -0.002(3)
N1 0.025(2) 0.059(3) 0.0291(18) 0.000(2) -0.0006(15) -0.004(2)
N2 0.023(2) 0.060(3) 0.032(2) -0.001(2) 0.0006(16) -0.0047(19)
N3 0.026(2) 0.060(3) 0.049(2) -0.001(3) -0.0023(18) -0.002(2)
N4 0.031(2) 0.054(4) 0.054(2) 0.002(2) -0.0009(17) -0.003(2)
N5 0.027(2) 0.057(4) 0.057(3) -0.003(3) 0.0025(18) 0.000(2)
N6 0.031(2) 0.068(4) 0.052(2) 0.015(2) 0.0023(17) 0.003(2)
N7 0.0245(19) 0.061(4) 0.052(2) 0.008(2) -0.0001(16) 0.001(2)
N8 0.0255(19) 0.058(3) 0.041(2) 0.000(2) -0.0009(17) 0.003(3)
C1 0.031(2) 0.063(3) 0.033(2) 0.000(3) -0.0006(19) -0.004(3)
C2 0.029(2) 0.062(4) 0.030(2) 0.006(3) 0.0011(18) -0.004(2)
C3 0.034(3) 0.066(4) 0.029(2) 0.003(2) -0.0003(19) 0.002(2)
C4 0.032(3) 0.074(4) 0.037(3) 0.009(2) 0.009(2) 0.003(2)
C5 0.043(4) 0.078(4) 0.035(2) 0.002(2) 0.008(3) 0.010(3)
C6 0.049(4) 0.086(4) 0.045(3) 0.011(3) 0.012(3) 0.016(3)
C7 0.042(3) 0.077(4) 0.049(3) 0.014(3) 0.009(2) 0.014(3)
C8 0.033(3) 0.074(4) 0.045(3) 0.016(3) 0.004(2) 0.003(2)
C9 0.030(3) 0.066(3) 0.036(3) 0.011(3) 0.0056(19) -0.003(2)
C10 0.026(2) 0.067(4) 0.033(3) 0.011(3) 0.0035(19) -0.007(2)
C11 0.024(2) 0.057(4) 0.028(2) 0.009(2) 0.0025(17) -0.005(2)
C12 0.029(3) 0.067(3) 0.026(2) 0.004(2) 0.0016(19) -0.004(3)
C13 0.033(3) 0.059(4) 0.031(3) -0.004(3) 0.000(2) -0.003(3)
C14 0.037(3) 0.057(4) 0.053(3) -0.005(3) -0.001(2) -0.003(3)
C15 0.034(2) 0.052(5) 0.051(3) -0.008(3) 0.002(2) 0.002(2)
C16 0.035(2) 0.052(4) 0.062(3) 0.004(3) 0.009(2) 0.006(2)
C17 0.034(2) 0.053(4) 0.058(3) 0.001(3) 0.008(2) 0.005(2)
C18 0.039(3) 0.069(6) 0.062(3) 0.018(3) 0.006(2) 0.011(4)
C19 0.024(2) 0.068(4) 0.055(3) 0.015(3) 0.0020(19) 0.008(2)
C20 0.027(2) 0.062(4) 0.051(3) 0.005(3) 0.005(2) 0.004(3)
C21 0.020(2) 0.059(3) 0.038(2) 0.000(2) 0.0004(17) 0.003(3)
C22 0.025(2) 0.064(3) 0.039(2) -0.003(2) 0.0011(17) 0.000(2)
C23 0.024(2) 0.062(3) 0.034(2) -0.002(2) 0.0009(17) -0.003(2)
C24 0.041(4) 0.065(5) 0.055(4) -0.008(3) 0.007(3) 0.003(3)
C25 0.022(3) 0.074(6) 0.042(3) -0.003(3) 0.006(2) 0.000(3)
C26 0.073(4) 0.097(4) 0.029(2) 0.006(2) 0.008(2) 0.034(3)
C27 0.102(5) 0.134(6) 0.045(4) -0.002(4) -0.011(3) 0.057(5)
C28 0.068(3) 0.106(5) 0.052(3) -0.008(3) -0.013(3) 0.011(3)
C29 0.027(3) 0.070(4) 0.062(3) 0.008(3) -0.009(2) 0.001(3)
C30 0.038(3) 0.065(4) 0.063(3) -0.002(3) -0.006(2) -0.006(3)
Cl1A 0.134(9) 0.145(10) 0.110(8) -0.001(7) -0.006(7) 0.000(8)
S1A 0.057(4) 0.098(6) 0.053(4) 0.001(5) -0.016(4) 0.002(4)
O1A 0.052(8) 0.081(8) 0.037(6) -0.002(6) -0.008(6) 0.013(8)
O2A 0.029(7) 0.070(8) 0.048(7) 0.012(7) -0.005(6) -0.001(7)
O3A 0.035(6) 0.101(7) 0.034(6) -0.020(6) -0.018(6) 0.017(5)
O4A 0.085(11) 0.088(11) 0.053(6) -0.017(7) -0.035(7) -0.020(9)
O5A 0.048(2) 0.104(4) 0.078(3) -0.016(3) -0.020(2) 0.008(2)
O6A 0.033(7) 0.048(15) 0.040(10) 0.006(12) -0.016(7) -0.022(8)
O7A 0.037(8) 0.059(19) 0.058(12) -0.009(11) -0.004(8) 0.001(10)
O8A 0.035(7) 0.105(8) 0.059(7) 0.024(7) -0.003(7) -0.015(7)
O9A 0.024(7) 0.070(9) 0.040(5) -0.009(6) -0.005(5) -0.011(9)
N1A 0.028(6) 0.058(6) 0.040(5) -0.003(5) -0.005(5) -0.001(6)
N2A 0.024(5) 0.059(6) 0.035(6) 0.005(6) 0.000(5) -0.012(5)
N3A 0.023(5) 0.057(7) 0.041(7) -0.001(6) -0.002(5) -0.006(5)
N4A 0.033(5) 0.050(8) 0.054(6) 0.002(6) 0.003(5) -0.001(6)
N5A 0.038(6) 0.052(10) 0.054(7) -0.003(7) 0.006(5) -0.004(7)
N6A 0.036(6) 0.065(8) 0.058(6) 0.018(6) 0.003(5) 0.007(6)
N7A 0.026(6) 0.063(8) 0.059(5) 0.005(6) 0.005(5) 0.001(6)
N8A 0.022(6) 0.057(6) 0.038(5) -0.006(5) -0.001(5) 0.000(6)
C1A 0.023(6) 0.061(7) 0.028(7) 0.001(7) -0.002(6) -0.004(6)
C2A 0.030(6) 0.062(7) 0.028(6) 0.007(6) 0.003(5) 0.001(6)
C3A 0.032(7) 0.072(7) 0.030(6) 0.005(6) 0.001(5) 0.012(6)
C4A 0.034(7) 0.075(7) 0.033(6) 0.007(6) 0.006(5) 0.008(6)
C5A 0.034(8) 0.081(8) 0.039(7) 0.006(6) 0.013(7) 0.014(7)
C6A 0.034(9) 0.081(8) 0.037(7) 0.008(7) 0.013(7) 0.012(7)
C7A 0.037(8) 0.080(8) 0.045(8) 0.013(7) 0.006(7) 0.008(7)
C8A 0.030(7) 0.075(8) 0.043(8) 0.016(7) 0.003(6) 0.001(7)
C9A 0.028(6) 0.070(7) 0.038(7) 0.015(6) 0.007(5) 0.001(6)
C10A 0.028(6) 0.063(7) 0.037(6) 0.015(6) 0.000(5) -0.003(6)
C11A 0.025(6) 0.063(8) 0.030(6) 0.011(6) 0.005(5) -0.005(6)
C12A 0.021(7) 0.061(7) 0.025(7) 0.009(6) 0.007(6) -0.017(6)
C13A 0.028(6) 0.055(7) 0.033(7) 0.001(7) -0.001(6) -0.012(6)
C14A 0.034(7) 0.056(8) 0.055(7) -0.002(7) -0.001(6) -0.010(7)
C15A 0.032(6) 0.053(10) 0.053(7) -0.007(7) 0.002(5) 0.000(7)
C16A 0.040(6) 0.064(8) 0.065(6) 0.008(6) 0.006(5) 0.000(6)
C17A 0.033(6) 0.058(8) 0.062(6) 0.005(6) 0.000(5) 0.001(6)
C18A 0.029(9) 0.069(13) 0.060(8) 0.015(9) 0.014(7) 0.015(11)
C19A 0.044(6) 0.082(8) 0.060(5) 0.012(6) 0.003(5) -0.007(6)
C20A 0.020(6) 0.057(8) 0.046(7) 0.000(7) -0.004(6) 0.006(7)
C21A 0.015(6) 0.058(6) 0.038(5) -0.003(5) -0.002(5) -0.001(7)
C22A 0.024(5) 0.059(6) 0.036(5) -0.005(5) 0.001(5) -0.006(5)
C23A 0.024(5) 0.060(6) 0.037(5) -0.004(5) -0.001(5) -0.006(5)
C24A 0.030(11) 0.068(13) 0.049(12) -0.019(12) 0.001(10) 0.000(12)
C25A 0.029(10) 0.058(17) 0.059(13) -0.006(12) 0.006(10) -0.014(11)
C26A 0.057(8) 0.105(8) 0.037(6) 0.002(6) -0.008(6) 0.021(8)
C27A 0.056(8) 0.117(10) 0.035(6) -0.005(8) -0.008(6) 0.025(8)
C28A 0.059(7) 0.108(8) 0.045(7) -0.014(7) -0.013(6) 0.024(7)
C29A 0.035(8) 0.075(9) 0.075(8) 0.008(8) -0.012(7) -0.003(8)
C30A 0.050(9) 0.092(11) 0.089(8) 0.010(9) -0.026(7) -0.008(9)
Cl3 0.313(11) 0.207(7) 0.362(11) 0.088(8) -0.139(9) -0.016(7)
S31 0.117(3) 0.103(3) 0.161(4) -0.059(3) -0.048(3) 0.038(2)
O31 0.139(5) 0.105(5) 0.110(5) 0.013(4) -0.017(4) -0.018(4)
O32 0.103(5) 0.093(6) 0.187(8) 0.041(5) -0.012(5) -0.001(4)
O33 0.083(4) 0.104(5) 0.166(8) -0.055(5) -0.045(5) 0.020(4)
O34 0.177(9) 0.207(10) 0.137(6) -0.049(7) -0.088(6) 0.058(8)
O35 0.115(6) 0.142(9) 0.251(12) -0.057(8) -0.087(7) -0.032(6)
O36 0.056(4) 0.132(10) 0.126(8) 0.073(7) 0.006(5) 0.002(5)
O37 0.027(3) 0.079(10) 0.045(4) 0.029(4) -0.011(2) -0.005(3)
O38 0.024(3) 0.091(5) 0.037(4) 0.009(3) -0.010(2) -0.002(3)
O39 0.075(5) 0.096(6) 0.047(3) 0.004(3) -0.012(3) -0.024(4)
N31 0.076(4) 0.070(4) 0.057(4) 0.021(3) 0.001(3) -0.017(3)
N32 0.059(4) 0.082(5) 0.075(4) 0.037(4) -0.001(3) -0.010(3)
N33 0.037(3) 0.076(5) 0.039(4) 0.024(3) -0.003(3) -0.012(3)
N34 0.028(3) 0.066(5) 0.027(4) 0.016(3) -0.006(2) -0.005(3)
N35 0.032(3) 0.060(6) 0.024(4) 0.013(3) -0.009(3) -0.005(3)
N36 0.027(2) 0.060(5) 0.026(4) 0.008(3) -0.008(2) 0.005(3)
N37 0.026(3) 0.070(5) 0.026(4) 0.010(3) -0.003(2) -0.002(3)
N38 0.040(3) 0.071(4) 0.036(3) 0.016(3) -0.004(2) -0.017(3)
C31 0.101(5) 0.076(5) 0.062(5) 0.029(4) 0.003(4) -0.025(4)
C32 0.109(5) 0.075(6) 0.083(4) 0.035(4) 0.008(4) -0.014(4)
C33 0.122(5) 0.106(7) 0.088(5) 0.028(5) 0.014(4) -0.009(5)
C34 0.123(5) 0.095(7) 0.105(5) 0.048(5) 0.035(4) -0.006(5)
C35 0.146(7) 0.123(8) 0.119(6) 0.035(6) 0.051(6) -0.004(6)
C36 0.140(8) 0.131(9) 0.123(7) 0.039(7) 0.029(6) 0.016(7)
C37 0.143(8) 0.137(9) 0.128(8) 0.038(7) 0.040(6) 0.021(7)
C38 0.133(7) 0.118(8) 0.118(8) 0.051(6) 0.034(6) 0.017(6)
C39 0.117(5) 0.096(7) 0.114(6) 0.052(5) 0.031(5) 0.009(5)
C40 0.101(5) 0.085(6) 0.117(6) 0.053(5) 0.014(5) 0.000(4)
C41 0.096(5) 0.084(6) 0.087(5) 0.040(4) 0.014(4) -0.016(4)
C42 0.082(6) 0.083(6) 0.093(5) 0.036(4) -0.001(5) -0.007(4)
C43 0.049(4) 0.088(6) 0.070(5) 0.033(5) 0.000(5) -0.009(4)
C44 0.033(3) 0.077(5) 0.033(5) 0.019(3) -0.010(3) -0.016(4)
C45 0.026(3) 0.064(6) 0.031(5) 0.014(4) -0.007(3) -0.010(3)
C46 0.035(3) 0.060(5) 0.026(4) 0.006(3) -0.006(3) 0.002(3)
C47 0.031(3) 0.056(5) 0.028(4) 0.008(3) -0.007(3) -0.001(3)
C48 0.036(2) 0.067(6) 0.024(4) 0.008(3) -0.007(3) 0.012(3)
C49 0.026(3) 0.069(5) 0.027(4) 0.007(3) -0.008(3) 0.008(3)
C50 0.023(3) 0.081(5) 0.032(4) 0.011(3) 0.002(2) -0.002(3)
C51 0.060(4) 0.079(5) 0.041(4) 0.014(3) 0.001(3) -0.026(4)
C52 0.038(3) 0.076(4) 0.036(3) 0.019(3) -0.004(2) -0.016(3)
C53 0.055(4) 0.078(5) 0.054(3) 0.031(3) -0.007(3) -0.017(3)
C54 0.052(5) 0.093(7) 0.036(4) 0.011(5) 0.002(4) -0.021(5)
C55 0.077(7) 0.097(9) 0.056(5) 0.028(5) 0.004(5) -0.031(6)
C56 0.134(7) 0.136(7) 0.109(7) -0.008(6) -0.014(6) -0.028(6)
C57 0.142(8) 0.126(8) 0.137(7) -0.017(7) -0.014(7) 0.003(7)
C58 0.128(6) 0.119(7) 0.129(6) -0.032(6) -0.033(6) 0.037(6)
C59 0.113(7) 0.116(8) 0.235(10) 0.065(8) 0.003(8) -0.009(6)
C60 0.145(8) 0.157(10) 0.289(12) 0.080(10) -0.020(10) 0.001(9)
Cl3A 0.252(15) 0.226(13) 0.252(14) 0.046(10) -0.091(12) -0.099(11)
S31A 0.134(7) 0.145(7) 0.188(8) -0.038(6) -0.035(6) 0.010(5)
O31A 0.143(8) 0.125(9) 0.102(7) 0.002(7) 0.004(7) -0.009(8)
O32A 0.119(7) 0.107(8) 0.183(9) 0.049(7) -0.005(7) -0.003(7)
O33A 0.104(9) 0.103(7) 0.180(11) -0.032(8) -0.039(8) 0.023(7)
O34A 0.170(16) 0.202(17) 0.222(15) -0.028(13) -0.088(13) 0.016(14)
O35A 0.174(18) 0.161(17) 0.30(2) -0.016(16) 0.011(17) -0.019(14)
O36A 0.045(6) 0.067(9) 0.081(10) 0.012(8) -0.016(6) -0.016(6)
O37A 0.028(5) 0.060(13) 0.039(10) 0.011(9) -0.001(5) 0.002(6)
O38A 0.020(5) 0.096(6) 0.029(7) 0.010(6) -0.008(4) 0.001(5)
O39A 0.076(8) 0.098(9) 0.053(6) 0.007(6) -0.004(5) -0.011(7)
N31A 0.077(7) 0.084(6) 0.056(6) 0.022(5) -0.001(5) -0.019(6)
N32A 0.060(6) 0.083(7) 0.079(6) 0.036(6) -0.008(5) -0.014(5)
N33A 0.037(5) 0.077(7) 0.040(6) 0.025(5) -0.007(5) -0.012(5)
N34A 0.025(4) 0.065(8) 0.022(6) 0.013(5) -0.004(4) -0.006(5)
N35A 0.024(4) 0.058(8) 0.024(7) 0.012(6) 0.000(5) -0.004(5)
N36A 0.028(5) 0.069(7) 0.018(5) 0.008(5) -0.007(4) -0.001(5)
N37A 0.024(5) 0.073(7) 0.021(5) 0.013(5) -0.003(4) -0.004(5)
N38A 0.042(5) 0.079(6) 0.033(5) 0.019(5) -0.005(4) -0.016(5)
C31A 0.100(7) 0.082(7) 0.074(8) 0.030(7) 0.009(7) -0.013(7)
C32A 0.103(6) 0.088(8) 0.082(6) 0.038(6) 0.009(5) -0.013(6)
C33A 0.126(6) 0.096(8) 0.092(7) 0.032(6) 0.016(6) -0.004(6)
C34A 0.133(6) 0.108(9) 0.106(7) 0.038(7) 0.032(6) -0.003(7)
C35A 0.146(9) 0.119(10) 0.122(8) 0.025(8) 0.038(8) 0.001(8)
C36A 0.144(10) 0.129(11) 0.127(9) 0.030(9) 0.036(8) 0.009(9)
C37A 0.150(10) 0.131(11) 0.129(11) 0.032(9) 0.031(9) 0.008(10)
C38A 0.140(8) 0.120(9) 0.125(10) 0.039(8) 0.032(8) 0.009(7)
C39A 0.123(6) 0.098(8) 0.117(7) 0.057(6) 0.026(6) 0.007(6)
C40A 0.107(6) 0.091(8) 0.130(8) 0.051(6) 0.017(6) 0.002(6)
C41A 0.100(6) 0.085(8) 0.102(7) 0.042(6) 0.008(6) -0.011(6)
C42A 0.079(8) 0.085(7) 0.095(7) 0.041(6) -0.007(7) -0.009(6)
C43A 0.045(6) 0.081(7) 0.060(7) 0.028(7) -0.012(6) -0.010(5)
C44A 0.037(6) 0.072(7) 0.021(6) 0.015(6) -0.007(5) -0.008(6)
C45A 0.029(5) 0.058(9) 0.023(7) 0.011(6) -0.007(5) -0.007(5)
C46A 0.028(5) 0.052(7) 0.019(6) 0.007(5) -0.004(4) 0.000(4)
C47A 0.032(5) 0.062(7) 0.017(5) 0.008(5) -0.001(4) 0.000(5)
C48A 0.036(2) 0.067(6) 0.024(4) 0.008(3) -0.007(3) 0.012(3)
C49A 0.020(5) 0.079(7) 0.028(6) 0.007(5) -0.002(4) 0.002(5)
C50A 0.031(6) 0.083(8) 0.034(6) 0.014(6) 0.002(5) -0.011(6)
C51A 0.060(7) 0.080(7) 0.043(6) 0.016(5) 0.001(5) -0.018(6)
C52A 0.040(5) 0.083(6) 0.038(5) 0.018(5) -0.006(4) -0.015(5)
C53A 0.056(6) 0.084(6) 0.052(5) 0.029(5) -0.009(5) -0.018(5)
C54A 0.062(11) 0.094(12) 0.031(8) 0.012(9) 0.008(7) -0.022(11)
C55A 0.084(13) 0.113(17) 0.049(8) 0.037(10) 0.001(8) -0.008(12)
C56A 0.142(9) 0.125(9) 0.120(8) -0.001(8) -0.014(7) 0.000(8)
C57A 0.143(9) 0.137(10) 0.138(9) -0.018(9) -0.015(8) 0.012(8)
C58A 0.151(9) 0.128(10) 0.159(10) -0.034(9) -0.032(8) 0.024(8)
C59A 0.118(9) 0.114(9) 0.227(11) 0.059(9) -0.022(9) -0.015(8)
C60A 0.150(11) 0.150(11) 0.246(12) 0.055(10) -0.045(10) -0.023(10)
N61 0.041(2) 0.160(5) 0.076(3) 0.017(3) 0.012(2) 0.015(3)
C61 0.039(2) 0.091(4) 0.053(3) 0.017(2) 0.0039(18) 0.010(2)
C62 0.055(3) 0.087(4) 0.063(3) 0.007(3) 0.024(2) 0.008(3)
N71 0.153(6) 0.137(6) 0.105(5) 0.012(5) 0.037(4) 0.056(5)
C71 0.163(7) 0.111(6) 0.085(5) 0.001(5) 0.040(5) 0.049(6)
C72 0.224(12) 0.090(6) 0.110(7) 0.004(5) 0.081(7) 0.034(7)
N71A 0.131(9) 0.126(10) 0.093(11) -0.010(10) 0.003(10) 0.044(9)
C71A 0.145(9) 0.132(11) 0.103(11) -0.001(11) 0.022(9) 0.053(9)
C72A 0.147(10) 0.134(13) 0.105(13) 0.003(12) 0.030(12) 0.056(11)
O81 0.191(7) 0.339(11) 0.041(2) 0.008(4) 0.015(3) -0.062(7)

loop_
_atom_type_symbol
_atom_type_description
_atom_type_scat_dispersion_real
_atom_type_scat_dispersion_imag
_atom_type_scat_source
C C 0.0181 0.0091 'International Tables Vol C Tables 4.2.6.8 and 6.1.1.4'
H H 0.0000 0.0000 'International Tables Vol C Tables 4.2.6.8 and 6.1.1.4'
N N 0.0311 0.0180 'International Tables Vol C Tables 4.2.6.8 and 6.1.1.4'
O O 0.0492 0.0322 'International Tables Vol C Tables 4.2.6.8 and 6.1.1.4'
Na Na 0.1353 0.1239 'International Tables Vol C Tables 4.2.6.8 and 6.1.1.4'
Cl Cl 0.3639 0.7018 'International Tables Vol C Tables 4.2.6.8 and 6.1.1.4'
S S 0.3331 0.5567 'International Tables Vol C Tables 4.2.6.8 and 6.1.1.4'

loop_
_geom_angle_atom_site_label_1
_geom_angle_atom_site_label_2
_geom_angle_atom_site_label_3
_geom_angle
_geom_angle_site_symmetry_1
_geom_angle_site_symmetry_3
O3A Na1 O81 112.3(5) . .
O81 Na1 O8 71.8(3) . .
O81 Na1 O38 94.4(4) . .
O8 Na1 O38 82.1(3) . .
O81 Na1 O3 90.6(3) . .
O8 Na1 O3 154.7(2) . .
O38 Na1 O3 81.2(3) . .
O3A Na1 O9A 94.0(7) . .
O81 Na1 O9A 153.5(6) . .
O3A Na1 N61 112.2(4) . .
O81 Na1 N61 83.1(3) . .
O8 Na1 N61 90.0(3) . .
O38 Na1 N61 172.1(3) . .
O3 Na1 N61 106.2(2) . .
O9A Na1 N61 90.0(8) . .
O81 Na1 O9 164.6(3) . .
O8 Na1 O9 94.9(2) . .
O38 Na1 O9 91.4(3) . .
O3 Na1 O9 104.4(2) . .
N61 Na1 O9 89.22(19) . .
O3A Na1 O38A 80.3(6) . .
O81 Na1 O38A 87.3(6) . .
O9A Na1 O38A 94.5(10) . .
N61 Na1 O38A 166.5(5) . .
O3A Na1 O8A 154.8(10) . .
O81 Na1 O8A 71.5(7) . .
O9A Na1 O8A 83.4(7) . .
N61 Na1 O8A 92.9(9) . .
O38A Na1 O8A 75.0(10) . .
O3A Na1 S1A 20.1(5) . .
O81 Na1 S1A 95.2(3) . .
O9A Na1 S1A 111.2(5) . .
N61 Na1 S1A 100.8(3) . .
O38A Na1 S1A 89.5(5) . .
O8A Na1 S1A 159.8(7) . .
O3A Na1 Na2 117.2(4) . .
O81 Na1 Na2 70.6(3) . .
O8 Na1 Na2 41.72(18) . .
O38 Na1 Na2 42.7(2) . .
O3 Na1 Na2 115.86(16) . .
O9A Na1 Na2 95.2(7) . .
N61 Na1 Na2 129.72(18) . .
O9 Na1 Na2 105.03(15) . .
O38A Na1 Na2 37.2(4) . .
O8A Na1 Na2 38.8(8) . .
S1A Na1 Na2 123.0(2) . .
N71A Na2 O38A 122.9(19) . .
N71A Na2 O8A 118.5(18) . .
O38A Na2 O8A 92.3(8) . .
O39 Na2 O33 108.7(4) . .
O39 Na2 O8 125.5(4) . .
O33 Na2 O8 77.2(3) . .
O39 Na2 O38 95.1(3) . .
O33 Na2 O38 152.6(3) . .
O8 Na2 O38 77.9(3) . .
O39 Na2 N71 109.8(4) . .
O33 Na2 N71 97.5(4) . .
O8 Na2 N71 123.3(3) . .
O38 Na2 N71 86.5(5) . .
N71A Na2 O33A 64.0(18) . .
O38A Na2 O33A 171.5(9) . .
O8A Na2 O33A 79.5(7) . .
N71A Na2 O39A 93.0(17) . .
O38A Na2 O39A 95.8(7) . .
O8A Na2 O39A 135.4(11) . .
O33A Na2 O39A 88.5(7) . .
N71A Na2 C71A 17.5(13) . .
O38A Na2 C71A 107.6(16) . .
O8A Na2 C71A 132.2(15) . .
O33A Na2 C71A 80.0(15) . .
O39A Na2 C71A 86.4(14) . .
N71A Na2 C19A 99.1(18) . .
O38A Na2 C19A 106.4(9) . .
O8A Na2 C19A 19.5(9) . .
O33A Na2 C19A 66.3(8) . .
O39A Na2 C19A 142.8(8) . .
C71A Na2 C19A 113.7(14) . .
O4 S1 O5 108.3(3) . .
O4 S1 O3 118.6(5) . .
O5 S1 O3 114.3(4) . .
O4 S1 C28 103.4(3) . .
O5 S1 C28 105.6(3) . .
O3 S1 C28 105.2(4) . .
C3 O1 C26 112.9(6) . .
C10 O2 C29 113.8(6) . .
S1 O3 Na1 137.8(4) . .
C19 O8 Na1 133.7(5) . .
C19 O8 Na2 118.1(5) . .
Na1 O8 Na2 98.4(2) . .
C21 O9 Na1 148.1(4) . .
C21 N1 C1 124.9(4) . .
C21 N1 C23 112.4(4) . .
C1 N1 C23 122.7(4) . .
C13 N2 C23 111.6(4) . .
C13 N2 C12 121.6(4) . .
C23 N2 C12 122.1(4) . .
C13 N3 C14 121.5(5) . .
C13 N3 C22 112.3(4) . .
C14 N3 C22 125.1(5) . .
C15 N4 C14 122.2(5) . .
C15 N4 C17 112.0(4) . .
C14 N4 C17 122.3(5) . .
C15 N5 C18 122.6(6) . 3_556
C15 N5 C16 113.4(4) . .
C18 N5 C16 121.0(6) 3_556 .
C19 N6 C16 112.2(4) . .
C19 N6 C18 121.2(5) . .
C16 N6 C18 122.7(5) . .
C19 N7 C17 112.2(4) . .
C19 N7 C20 122.5(5) . .
C17 N7 C20 123.2(5) . .
C21 N8 C20 120.8(4) . .
C21 N8 C22 112.2(4) . .
C20 N8 C22 126.8(5) . .
N1 C1 C2 113.3(5) . .
N1 C1 H1A 108.9 . .
C2 C1 H1A 108.9 . .
N1 C1 H1AB 108.9 . .
C2 C1 H1AB 108.9 . .
H1A C1 H1AB 107.7 . .
C3 C2 C11 119.3(5) . .
C3 C2 C1 120.5(5) . .
C11 C2 C1 120.2(5) . .
C2 C3 O1 120.2(5) . .
C2 C3 C4 123.0(5) . .
O1 C3 C4 116.6(5) . .
C3 C4 C9 118.1(5) . .
C3 C4 C5 122.8(5) . .
C9 C4 C5 119.0(5) . .
C6 C5 C4 119.6(5) . .
C6 C5 H5 120.2 . .
C4 C5 H5 120.2 . .
C7 C6 C5 121.4(6) . .
C7 C6 H6 119.3 . .
C5 C6 H6 119.3 . .
C8 C7 C6 120.6(6) . .
C8 C7 H7 119.7 . .
C6 C7 H7 119.7 . .
C7 C8 C9 121.3(5) . .
C7 C8 H8 119.4 . .
C9 C8 H8 119.4 . .
C10 C9 C8 123.3(5) . .
C10 C9 C4 118.4(5) . .
C8 C9 C4 118.1(5) . .
C11 C10 O2 119.3(5) . .
C11 C10 C9 122.4(5) . .
O2 C10 C9 118.0(5) . .
C10 C11 C2 118.8(5) . .
C10 C11 C12 120.3(5) . .
C2 C11 C12 120.8(5) . .
N2 C12 C11 113.7(5) . .
N2 C12 H12A 108.8 . .
C11 C12 H12A 108.8 . .
N2 C12 H12B 108.8 . .
C11 C12 H12B 108.8 . .
H12A C12 H12B 107.7 . .
O6 C13 N2 125.3(5) . .
O6 C13 N3 125.9(6) . .
N2 C13 N3 108.8(4) . .
N4 C14 N3 114.2(5) . .
N4 C14 H14A 108.7 . .
N3 C14 H14A 108.7 . .
N4 C14 H14B 108.7 . .
N3 C14 H14B 108.7 . .
H14A C14 H14B 107.6 . .
O7 C15 N5 126.6(6) . .
O7 C15 N4 125.0(6) . .
N5 C15 N4 108.4(5) . .
N6 C16 N5 113.3(5) . .
N6 C16 C17 102.8(4) . .
N5 C16 C17 101.6(4) . .
N6 C16 H16 112.7 . .
N5 C16 H16 112.7 . .
C17 C16 H16 112.7 . .
N7 C17 N4 114.5(5) . .
N7 C17 C16 103.2(4) . .
N4 C17 C16 104.1(4) . .
N7 C17 H17 111.5 . .
N4 C17 H17 111.5 . .
C16 C17 H17 111.5 . .
N5 C18 N6 113.5(6) 3_556 .
N5 C18 H18A 108.9 3_556 .
N6 C18 H18A 108.9 . .
N5 C18 H18B 108.9 3_556 .
N6 C18 H18B 108.9 . .
H18A C18 H18B 107.7 . .
O8 C19 N7 125.1(6) . .
O8 C19 N6 125.7(5) . .
N7 C19 N6 109.2(5) . .
N8 C20 N7 113.3(5) . .
N8 C20 H20A 108.9 . .
N7 C20 H20A 108.9 . .
N8 C20 H20B 108.9 . .
N7 C20 H20B 108.9 . .
H20A C20 H20B 107.7 . .
O9 C21 N8 125.5(5) . .
O9 C21 N1 126.4(5) . .
N8 C21 N1 108.1(4) . .
N8 C22 N3 112.3(5) . .
N8 C22 C24 111.4(5) . .
N3 C22 C24 111.0(5) . .
N8 C22 C23 103.2(4) . .
N3 C22 C23 101.8(4) . .
C24 C22 C23 116.7(5) . .
N2 C23 N1 111.2(4) . .
N2 C23 C25 111.4(4) . .
N1 C23 C25 110.7(5) . .
N2 C23 C22 104.2(4) . .
N1 C23 C22 102.6(4) . .
C25 C23 C22 116.3(5) . .
C22 C24 H24A 109.5 . .
C22 C24 H24B 109.5 . .
H24A C24 H24B 109.5 . .
C22 C24 H24C 109.5 . .
H24A C24 H24C 109.5 . .
H24B C24 H24C 109.5 . .
C23 C25 H25A 109.5 . .
C23 C25 H25B 109.5 . .
H25A C25 H25B 109.5 . .
C23 C25 H25C 109.5 . .
H25A C25 H25C 109.5 . .
H25B C25 H25C 109.5 . .
O1 C26 C27 106.8(7) . .
O1 C26 H26A 110.4 . .
C27 C26 H26A 110.4 . .
O1 C26 H26B 110.4 . .
C27 C26 H26B 110.4 . .
H26A C26 H26B 108.6 . .
C28 C27 C26 116.1(7) . .
C28 C27 H27A 108.3 . .
C26 C27 H27A 108.3 . .
C28 C27 H27B 108.3 . .
C26 C27 H27B 108.3 . .
H27A C27 H27B 107.4 . .
C27 C28 S1 112.5(5) . .
C27 C28 H28A 109.1 . .
S1 C28 H28A 109.1 . .
C27 C28 H28B 109.1 . .
S1 C28 H28B 109.1 . .
H28A C28 H28B 107.8 . .
O2 C29 C30 106.2(5) . .
O2 C29 H29A 110.5 . .
C30 C29 H29A 110.5 . .
O2 C29 H29B 110.5 . .
C30 C29 H29B 110.5 . .
H29A C29 H29B 108.7 . .
C29 C30 Cl1 112.8(6) . .
C29 C30 H30A 109.0 . .
Cl1 C30 H30A 109.0 . .
C29 C30 H30B 109.0 . .
Cl1 C30 H30B 109.0 . .
H30A C30 H30B 107.8 . .
O4A S1A O3A 126.9(14) . .
O4A S1A O5A 105.0(12) . .
O3A S1A O5A 108.0(12) . .
O4A S1A C28A 109.4(13) . .
O3A S1A C28A 105.4(10) . .
O5A S1A C28A 98.6(13) . .
O4A S1A Na1 103.3(10) . .
O3A S1A Na1 30.2(8) . .
O5A S1A Na1 137.6(10) . .
C28A S1A Na1 101.1(9) . .
C26A O1A C3A 118(2) . .
C10A O2A C29A 121(3) . .
S1A O3A Na1 129.7(12) . .
C19A O8A Na2 124(3) . .
C19A O8A Na1 134(3) . .
Na2 O8A Na1 91.6(8) . .
C21A O9A Na1 163.4(17) . .
C21A N1A C1A 125.6(17) . .
C21A N1A C23A 109.9(13) . .
C1A N1A C23A 123.2(17) . .
C13A N2A C12A 123.9(19) . .
C13A N2A C23A 109.4(14) . .
C12A N2A C23A 120.5(17) . .
C13A N3A C14A 122.1(17) . .
C13A N3A C22A 111.8(13) . .
C14A N3A C22A 124.1(18) . .
C15A N4A C14A 124.4(18) . .
C15A N4A C17A 111.8(13) . .
C14A N4A C17A 121.1(18) . .
C15A N5A C16A 113.7(15) . .
C19A N6A C16A 112.8(14) . .
C19A N6A C18A 122(2) . .
C16A N6A C18A 121(2) . .
C19A N7A C17A 112.8(13) . .
C19A N7A C20A 123.2(17) . .
C17A N7A C20A 122.4(17) . .
C21A N8A C20A 122.7(16) . .
C21A N8A C22A 111.0(13) . .
C20A N8A C22A 126.3(16) . .
N1A C1A C2A 113(2) . .
N1A C1A H1AA 108.9 . .
C2A C1A H1AA 108.9 . .
N1A C1A H1AC 108.9 . .
C2A C1A H1AC 108.9 . .
H1AA C1A H1AC 107.7 . .
C3A C2A C11A 121.5(15) . .
C3A C2A C1A 119.8(16) . .
C11A C2A C1A 118.7(15) . .
C2A C3A C4A 120.1(14) . .
C2A C3A O1A 121.8(18) . .
C4A C3A O1A 116.7(16) . .
C5A C4A C9A 120.0 . .
C5A C4A C3A 120.2(12) . .
C9A C4A C3A 119.8(12) . .
C6A C5A C4A 120.0 . .
C6A C5A H5A 120.0 . .
C4A C5A H5A 120.0 . .
C5A C6A C7A 120.0 . .
C5A C6A H6A 120.0 . .
C7A C6A H6A 120.0 . .
C6A C7A C8A 120.0 . .
C6A C7A H7A 120.0 . .
C8A C7A H7A 120.0 . .
C9A C8A C7A 120.0 . .
C9A C8A H8A 120.0 . .
C7A C8A H8A 120.0 . .
C8A C9A C4A 120.0 . .
C8A C9A C10A 118.9(12) . .
C4A C9A C10A 120.6(12) . .
O2A C10A C11A 120(2) . .
O2A C10A C9A 118(2) . .
C11A C10A C9A 119.2(14) . .
C10A C11A C2A 118.5(15) . .
C10A C11A C12A 119.6(16) . .
C2A C11A C12A 120.8(17) . .
N2A C12A C11A 115.6(19) . .
N2A C12A H12C 108.4 . .
C11A C12A H12C 108.4 . .
N2A C12A H12D 108.4 . .
C11A C12A H12D 108.4 . .
H12C C12A H12D 107.5 . .
O6A C13A N2A 125.6(19) . .
O6A C13A N3A 123.8(18) . .
N2A C13A N3A 110.4(13) . .
N4A C14A N3A 115(2) . .
N4A C14A H14C 108.6 . .
N3A C14A H14C 108.6 . .
N4A C14A H14D 108.6 . .
N3A C14A H14D 108.6 . .
H14C C14A H14D 107.5 . .
O7A C15A N5A 127(2) . .
O7A C15A N4A 125(2) . .
N5A C15A N4A 108.3(14) . .
N6A C16A N5A 109(2) . .
N6A C16A C17A 101.9(13) . .
N5A C16A C17A 101.2(13) . .
N6A C16A H16A 114.3 . .
N5A C16A H16A 114.3 . .
C17A C16A H16A 114.3 . .
N7A C17A N4A 115(2) . .
N7A C17A C16A 103.6(13) . .
N4A C17A C16A 104.5(13) . .
N7A C17A H17A 111.2 . .
N4A C17A H17A 111.2 . .
C16A C17A H17A 111.2 . .
N6A C18A H18C 109.8 . .
N5A C18A H18C 109.8 3_556 .
N6A C18A H18D 109.8 . .
N5A C18A H18D 109.8 3_556 .
H18C C18A H18D 108.2 . .
O8A C19A N7A 127(2) . .
O8A C19A N6A 124.4(19) . .
N7A C19A N6A 108.2(14) . .
O8A C19A Na2 36(2) . .
N7A C19A Na2 112.3(18) . .
N6A C19A Na2 128(2) . .
N8A C20A N7A 116(2) . .
N8A C20A H20C 108.2 . .
N7A C20A H20C 108.2 . .
N8A C20A H20D 108.2 . .
N7A C20A H20D 108.2 . .
H20C C20A H20D 107.4 . .
O9A C21A N8A 123.5(18) . .
O9A C21A N1A 125.5(19) . .
N8A C21A N1A 110.4(13) . .
N8A C22A N3A 110.8(17) . .
N8A C22A C24A 111.6(18) . .
N3A C22A C24A 111.9(17) . .
N8A C22A C23A 102.6(12) . .
N3A C22A C23A 100.9(12) . .
C24A C22A C23A 118.3(18) . .
N1A C23A N2A 109.0(17) . .
N1A C23A C25A 113.2(18) . .
N2A C23A C25A 108.7(18) . .
N1A C23A C22A 103.9(12) . .
N2A C23A C22A 105.3(12) . .
C25A C23A C22A 116.2(18) . .
C22A C24A H24D 109.5 . .
C22A C24A H24E 109.5 . .
H24D C24A H24E 109.5 . .
C22A C24A H24F 109.5 . .
H24D C24A H24F 109.5 . .
H24E C24A H24F 109.5 . .
C23A C25A H25D 109.5 . .
C23A C25A H25E 109.5 . .
H25D C25A H25E 109.5 . .
C23A C25A H25F 109.5 . .
H25D C25A H25F 109.5 . .
H25E C25A H25F 109.5 . .
C27A C26A O1A 141(3) . .
C27A C26A H26C 101.8 . .
O1A C26A H26C 101.8 . .
C27A C26A H26D 101.8 . .
O1A C26A H26D 101.8 . .
H26C C26A H26D 104.7 . .
C26A C27A C28A 127(2) . .
C26A C27A H27C 105.4 . .
C28A C27A H27C 105.4 . .
C26A C27A H27D 105.4 . .
C28A C27A H27D 105.4 . .
H27C C27A H27D 106.0 . .
C27A C28A S1A 121(2) . .
C27A C28A H28C 107.2 . .
S1A C28A H28C 107.2 . .
C27A C28A H28D 107.2 . .
S1A C28A H28D 107.2 . .
H28C C28A H28D 106.8 . .
O2A C29A C30A 110(2) . .
O2A C29A H29C 109.7 . .
C30A C29A H29C 109.7 . .
O2A C29A H29D 109.7 . .
C30A C29A H29D 109.7 . .
H29C C29A H29D 108.2 . .
C29A C30A Cl1A 110(2) . .
C29A C30A H30C 109.6 . .
Cl1A C30A H30C 109.6 . .
C29A C30A H30D 109.6 . .
Cl1A C30A H30D 109.6 . .
H30C C30A H30D 108.1 . .
O34 S31 O33 119.2(8) . .
O34 S31 O35 110.3(8) . .
O33 S31 O35 106.8(7) . .
O34 S31 C58 113.0(7) . .
O33 S31 C58 103.4(6) . .
O35 S31 C58 102.7(8) . .
C33 O31 C56 113.6(10) . .
C40 O32 C59 103.2(10) . .
S31 O33 Na2 139.4(7) . .
C49 O38 Na1 126.3(10) . .
C49 O38 Na2 127.6(7) . .
Na1 O38 Na2 97.1(4) . .
C51 O39 Na2 154.6(8) . .
C51 N31 C31 124.3(7) . .
C51 N31 C53 110.7(6) . .
C31 N31 C53 124.8(7) . .
C43 N32 C42 121.1(8) . .
C43 N32 C53 109.7(7) . .
C42 N32 C53 120.9(7) . .
C43 N33 C44 120.4(7) . .
C43 N33 C52 112.2(6) . .
C44 N33 C52 124.1(8) . .
C45 N34 C44 122.9(7) . .
C45 N34 C47 112.6(6) . .
C44 N34 C47 122.2(8) . .
C48 N35 C45 118.0(12) 3_656 .
C48 N35 C46 123.3(12) 3_656 .
C45 N35 C46 112.1(6) . .
C49 N36 C46 112.5(6) . .
C49 N36 C48 120.7(7) . .
C46 N36 C48 122.2(8) . .
C49 N37 C47 112.7(6) . .
C49 N37 C50 122.3(7) . .
C47 N37 C50 121.7(7) . .
C51 N38 C50 122.0(7) . .
C51 N38 C52 111.5(6) . .
C50 N38 C52 125.4(6) . .
N31 C31 C32 112.0(8) . .
N31 C31 H31A 109.2 . .
C32 C31 H31A 109.2 . .
N31 C31 H31B 109.2 . .
C32 C31 H31B 109.2 . .
H31A C31 H31B 107.9 . .
C41 C32 C33 120.8(9) . .
C41 C32 C31 120.1(9) . .
C33 C32 C31 119.0(9) . .
C34 C33 C32 119.6(10) . .
C34 C33 O31 119.2(10) . .
C32 C33 O31 120.4(10) . .
C39 C34 C33 122.5(10) . .
C39 C34 C35 116.0(10) . .
C33 C34 C35 121.5(11) . .
C36 C35 C34 123.7(13) . .
C36 C35 H35 118.1 . .
C34 C35 H35 118.1 . .
C35 C36 C37 119.7(14) . .
C35 C36 H36 120.1 . .
C37 C36 H36 120.1 . .
C36 C37 C38 119.4(13) . .
C36 C37 H37 120.3 . .
C38 C37 H37 120.3 . .
C39 C38 C37 121.0(12) . .
C39 C38 H38 119.5 . .
C37 C38 H38 119.5 . .
C34 C39 C40 117.3(10) . .
C34 C39 C38 119.9(11) . .
C40 C39 C38 122.6(11) . .
O32 C40 C39 117.4(10) . .
O32 C40 C41 120.6(10) . .
C39 C40 C41 121.9(9) . .
C32 C41 C40 117.8(9) . .
C32 C41 C42 122.8(9) . .
C40 C41 C42 119.3(9) . .
N32 C42 C41 114.1(9) . .
N32 C42 H42A 108.7 . .
C41 C42 H42A 108.7 . .
N32 C42 H42B 108.7 . .
C41 C42 H42B 108.7 . .
H42A C42 H42B 107.6 . .
O36 C43 N33 126.0(9) . .
O36 C43 N32 123.9(10) . .
N33 C43 N32 110.1(7) . .
N34 C44 N33 114.6(8) . .
N34 C44 H44A 108.6 . .
N33 C44 H44A 108.6 . .
N34 C44 H44B 108.6 . .
N33 C44 H44B 108.6 . .
H44A C44 H44B 107.6 . .
O37 C45 N35 126.5(9) . .
O37 C45 N34 125.1(9) . .
N35 C45 N34 108.3(6) . .
N36 C46 N35 115.4(9) . .
N36 C46 C47 103.1(6) . .
N35 C46 C47 103.5(6) . .
N36 C46 H46 111.4 . .
N35 C46 H46 111.4 . .
C47 C46 H46 111.4 . .
N34 C47 N37 113.9(8) . .
N34 C47 C46 103.2(6) . .
N37 C47 C46 103.0(6) . .
N34 C47 H47 112.0 . .
N37 C47 H47 112.0 . .
C46 C47 H47 112.0 . .
N35 C48 N36 108.4(13) 3_656 .
N35 C48 H48A 110.0 3_656 .
N36 C48 H48A 110.0 . .
N35 C48 H48B 110.0 3_656 .
N36 C48 H48B 110.0 . .
H48A C48 H48B 108.4 . .
O38 C49 N37 126.2(8) . .
O38 C49 N36 125.5(8) . .
N37 C49 N36 108.3(6) . .
N38 C50 N37 114.7(7) . .
N38 C50 H50A 108.6 . .
N37 C50 H50A 108.6 . .
N38 C50 H50B 108.6 . .
N37 C50 H50B 108.6 . .
H50A C50 H50B 107.6 . .
O39 C51 N31 124.8(8) . .
O39 C51 N38 125.8(8) . .
N31 C51 N38 109.3(6) . .
N38 C52 N33 112.5(7) . .
N38 C52 C54 112.7(8) . .
N33 C52 C54 112.6(8) . .
N38 C52 C53 101.0(5) . .
N33 C52 C53 100.5(6) . .
C54 C52 C53 116.5(7) . .
N31 C53 N32 111.6(8) . .
N31 C53 C55 112.8(7) . .
N32 C53 C55 111.0(7) . .
N31 C53 C52 103.7(6) . .
N32 C53 C52 103.4(5) . .
C55 C53 C52 113.8(7) . .
C52 C54 H54A 109.5 . .
C52 C54 H54B 109.5 . .
H54A C54 H54B 109.5 . .
C52 C54 H54C 109.5 . .
H54A C54 H54C 109.5 . .
H54B C54 H54C 109.5 . .
C53 C55 H55A 109.5 . .
C53 C55 H55B 109.5 . .
H55A C55 H55B 109.5 . .
C53 C55 H55C 109.5 . .
H55A C55 H55C 109.5 . .
H55B C55 H55C 109.5 . .
O31 C56 C57 109.6(11) . .
O31 C56 H56A 109.8 . .
C57 C56 H56A 109.8 . .
O31 C56 H56B 109.8 . .
C57 C56 H56B 109.8 . .
H56A C56 H56B 108.2 . .
C58 C57 C56 113.6(12) . .
C58 C57 H57A 108.8 . .
C56 C57 H57A 108.8 . .
C58 C57 H57B 108.8 . .
C56 C57 H57B 108.8 . .
H57A C57 H57B 107.7 . .
C57 C58 S31 113.5(10) . .
C57 C58 H58A 108.9 . .
S31 C58 H58A 108.9 . .
C57 C58 H58B 108.9 . .
S31 C58 H58B 108.9 . .
H58A C58 H58B 107.7 . .
C60 C59 O32 106.8(12) . .
C60 C59 H59A 110.4 . .
O32 C59 H59A 110.4 . .
C60 C59 H59B 110.4 . .
O32 C59 H59B 110.4 . .
H59A C59 H59B 108.6 . .
C59 C60 Cl3 115.3(14) . .
C59 C60 H60A 108.4 . .
Cl3 C60 H60A 108.4 . .
C59 C60 H60B 108.4 . .
Cl3 C60 H60B 108.4 . .
H60A C60 H60B 107.5 . .
O34A S31A O33A 115.7(17) . .
O34A S31A O35A 113.6(18) . .
O33A S31A O35A 107.4(16) . .
O34A S31A C58A 109.3(16) . .
O33A S31A C58A 106.4(14) . .
O35A S31A C58A 103.4(15) . .
C33A O31A C56A 116.2(19) . .
C40A O32A C59A 120(2) . .
S31A O33A Na2 144.5(17) . .
C49A O38A Na2 135.2(18) . .
C49A O38A Na1 121(2) . .
Na2 O38A Na1 98.7(8) . .
C51A O39A Na2 147.5(15) . .
C51A N31A C53A 109.9(12) . .
C51A N31A C31A 127.2(14) . .
C53A N31A C31A 122.3(14) . .
C43A N32A C42A 119.1(16) . .
C43A N32A C53A 109.0(12) . .
C42A N32A C53A 124.2(14) . .
C43A N33A C44A 119.9(14) . .
C43A N33A C52A 112.4(11) . .
C44A N33A C52A 125.6(16) . .
C45A N34A C44A 122.6(15) . .
C45A N34A C47A 113.0(11) . .
C44A N34A C47A 121.7(15) . .
C45A N35A C46A 113.3(12) . .
C49A N36A C46A 111.2(12) . .
C49A N36A C48A 121.6(16) . .
C46A N36A C48A 121.5(17) . .
C49A N37A C47A 111.9(11) . .
C49A N37A C50A 122.3(13) . .
C47A N37A C50A 123.1(14) . .
C51A N38A C50A 122.8(14) . .
C51A N38A C52A 110.2(11) . .
C50A N38A C52A 126.4(14) . .
N31A C31A C32A 111.0(16) . .
N31A C31A H31C 109.4 . .
C32A C31A H31C 109.4 . .
N31A C31A H31D 109.4 . .
C32A C31A H31D 109.4 . .
H31C C31A H31D 108.0 . .
C33A C32A C41A 121.5(14) . .
C33A C32A C31A 120.5(15) . .
C41A C32A C31A 118.0(14) . .
C32A C33A O31A 122.2(16) . .
C32A C33A C34A 119.9(14) . .
O31A C33A C34A 115.6(16) . .
C39A C34A C33A 120.4(15) . .
C39A C34A C35A 119.6(14) . .
C33A C34A C35A 120.1(15) . .
C36A C35A C34A 121.8(18) . .
C36A C35A H35A 119.1 . .
C34A C35A H35A 119.1 . .
C35A C36A C37A 118.5(19) . .
C35A C36A H36A 120.8 . .
C37A C36A H36A 120.8 . .
C36A C37A C38A 121.7(19) . .
C36A C37A H37A 119.2 . .
C38A C37A H37A 119.2 . .
C37A C38A C39A 120.7(18) . .
C37A C38A H38A 119.7 . .
C39A C38A H38A 119.7 . .
C34A C39A C38A 117.6(15) . .
C34A C39A C40A 119.3(15) . .
C38A C39A C40A 123.0(16) . .
O32A C40A C39A 114.4(16) . .
O32A C40A C41A 121.3(18) . .
C39A C40A C41A 120.6(15) . .
C32A C41A C40A 117.5(14) . .
C32A C41A C42A 121.0(15) . .
C40A C41A C42A 121.3(15) . .
N32A C42A C41A 116.9(17) . .
N32A C42A H42C 108.1 . .
C41A C42A H42C 108.1 . .
N32A C42A H42D 108.1 . .
C41A C42A H42D 108.1 . .
H42C C42A H42D 107.3 . .
O36A C43A N33A 125.5(17) . .
O36A C43A N32A 124.1(17) . .
N33A C43A N32A 110.3(12) . .
N34A C44A N33A 113.6(17) . .
N34A C44A H44C 108.8 . .
N33A C44A H44C 108.8 . .
N34A C44A H44D 108.8 . .
N33A C44A H44D 108.8 . .
H44C C44A H44D 107.7 . .
O37A C45A N35A 126.5(17) . .
O37A C45A N34A 125.7(18) . .
N35A C45A N34A 107.4(12) . .
N36A C46A N35A 112.7(18) . .
N36A C46A C47A 102.7(11) . .
N35A C46A C47A 102.1(11) . .
N36A C46A H46A 112.8 . .
N35A C46A H46A 112.8 . .
C47A C46A H46A 112.8 . .
N37A C47A N34A 113.4(17) . .
N37A C47A C46A 103.6(11) . .
N34A C47A C46A 103.3(10) . .
N37A C47A H47A 111.9 . .
N34A C47A H47A 111.9 . .
C46A C47A H47A 111.9 . .
N36A C48A H48C 107.4 . .
N35A C48A H48C 107.4 3_656 .
N36A C48A H48D 107.4 . .
N35A C48A H48D 107.4 3_656 .
H48C C48A H48D 107.0 . .
O38A C49A N37A 126.8(15) . .
O38A C49A N36A 123.4(15) . .
N37A C49A N36A 109.7(11) . .
N38A C50A N37A 116.5(16) . .
N38A C50A H50C 108.2 . .
N37A C50A H50C 108.2 . .
N38A C50A H50D 108.2 . .
N37A C50A H50D 108.2 . .
H50C C50A H50D 107.3 . .
O39A C51A N31A 122.5(15) . .
O39A C51A N38A 126.3(16) . .
N31A C51A N38A 110.8(12) . .
N38A C52A N33A 111.5(14) . .
N38A C52A C54A 111.6(15) . .
N33A C52A C54A 112.1(16) . .
N38A C52A C53A 102.4(10) . .
N33A C52A C53A 100.5(10) . .
C54A C52A C53A 117.8(14) . .
N31A C53A N32A 108.3(14) . .
N31A C53A C55A 110.5(15) . .
N32A C53A C55A 112.3(14) . .
N31A C53A C52A 104.4(10) . .
N32A C53A C52A 105.6(10) . .
C55A C53A C52A 115.1(14) . .
C52A C54A H54D 109.5 . .
C52A C54A H54E 109.5 . .
H54D C54A H54E 109.5 . .
C52A C54A H54F 109.5 . .
H54D C54A H54F 109.5 . .
H54E C54A H54F 109.5 . .
C53A C55A H55D 109.5 . .
C53A C55A H55E 109.5 . .
H55D C55A H55E 109.5 . .
C53A C55A H55F 109.5 . .
H55D C55A H55F 109.5 . .
H55E C55A H55F 109.5 . .
O31A C56A C57A 108.6(17) . .
O31A C56A H56C 110.0 . .
C57A C56A H56C 110.0 . .
O31A C56A H56D 110.0 . .
C57A C56A H56D 110.0 . .
H56C C56A H56D 108.3 . .
C58A C57A C56A 116(2) . .
C58A C57A H57C 108.4 . .
C56A C57A H57C 108.4 . .
C58A C57A H57D 108.4 . .
C56A C57A H57D 108.4 . .
H57C C57A H57D 107.4 . .
C57A C58A S31A 112.4(18) . .
C57A C58A H58C 109.1 . .
S31A C58A H58C 109.1 . .
C57A C58A H58D 109.1 . .
S31A C58A H58D 109.1 . .
H58C C58A H58D 107.9 . .
O32A C59A C60A 98.9(17) . .
O32A C59A H59C 112.0 . .
C60A C59A H59C 112.0 . .
O32A C59A H59D 112.0 . .
C60A C59A H59D 112.0 . .
H59C C59A H59D 109.7 . .
C59A C60A Cl3A 110.5(18) . .
C59A C60A H60C 109.5 . .
Cl3A C60A H60C 109.5 . .
C59A C60A H60D 109.5 . .
Cl3A C60A H60D 109.5 . .
H60C C60A H60D 108.1 . .
C61 N61 Na1 144.0(4) . .
N61 C61 C62 178.6(7) . .
C61 C62 H62A 109.5 . .
C61 C62 H62B 109.5 . .
H62A C62 H62B 109.5 . .
C61 C62 H62C 109.5 . .
H62A C62 H62C 109.5 . .
H62B C62 H62C 109.5 . .
C71 N71 Na2 167.0(8) . .
N71 C71 C72 179.2(13) . .
C71 C72 H72A 109.5 . .
C71 C72 H72B 109.5 . .
H72A C72 H72B 109.5 . .
C71 C72 H72C 109.5 . .
H72A C72 H72C 109.5 . .
H72B C72 H72C 109.5 . .
C71A N71A Na2 135(4) . .
N71A C71A C72A 163(6) . .
N71A C71A Na2 27(2) . .
C72A C71A Na2 139(4) . .
C71A C72A C72A 166(7) . 3_656
C71A C72A H72D 109.5 . .
C72A C72A H72D 57.9 3_656 .
C71A C72A H72E 109.5 . .
C72A C72A H72E 81.6 3_656 .
H72D C72A H72E 109.5 . .
C71A C72A H72F 109.5 . .
C72A C72A H72F 73.0 3_656 .
H72D C72A H72F 109.5 . .
H72E C72A H72F 109.5 . .
Na1 O81 H81A 118(6) . .
Na1 O81 H81B 131(7) . .
H81A O81 H81B 95(3) . .

loop_
_geom_bond_atom_site_label_1
_geom_bond_atom_site_label_2
_geom_bond_distance
_geom_bond_site_symmetry_2
Na1 O3A 2.129(16) .
Na1 O81 2.230(7) .
Na1 O8 2.281(6) .
Na1 O38 2.289(13) .
Na1 O3 2.425(8) .
Na1 O9A 2.449(19) .
Na1 N61 2.454(5) .
Na1 O9 2.470(4) .
Na1 O38A 2.48(3) .
Na1 O8A 2.68(2) .
Na1 S1A 3.255(12) .
Na1 Na2 3.519(3) .
Na2 N71A 1.76(3) .
Na2 O39 2.140(7) .
Na2 O38A 2.15(2) .
Na2 O8A 2.21(4) .
Na2 O33 2.254(9) .
Na2 O8 2.367(7) .
Na2 O38 2.405(9) .
Na2 N71 2.412(8) .
Na2 O33A 2.45(2) .
Na2 O39A 2.474(16) .
Na2 C71A 2.72(3) .
Na2 C19A 3.08(3) .
Cl1 C30 1.762(6) .
S1 O4 1.436(5) .
S1 O5 1.444(5) .
S1 O3 1.461(6) .
S1 C28 1.810(6) .
O1 C3 1.390(6) .
O1 C26 1.462(7) .
O2 C10 1.391(6) .
O2 C29 1.459(7) .
O6 C13 1.231(6) .
O7 C15 1.233(6) .
O8 C19 1.231(7) .
O9 C21 1.225(6) .
N1 C21 1.370(6) .
N1 C1 1.454(7) .
N1 C23 1.461(6) .
N2 C13 1.361(6) .
N2 C23 1.454(6) .
N2 C12 1.460(7) .
N3 C13 1.365(7) .
N3 C14 1.447(7) .
N3 C22 1.476(6) .
N4 C15 1.377(6) .
N4 C14 1.443(7) .
N4 C17 1.448(7) .
N5 C15 1.353(7) .
N5 C18 1.441(11) 3_556
N5 C16 1.467(6) .
N6 C19 1.364(7) .
N6 C16 1.448(7) .
N6 C18 1.465(7) .
N7 C19 1.354(6) .
N7 C17 1.446(7) .
N7 C20 1.460(6) .
N8 C21 1.365(7) .
N8 C20 1.421(7) .
N8 C22 1.462(6) .
C1 C2 1.518(7) .
C1 H1A 0.9900 .
C1 H1AB 0.9900 .
C2 C3 1.356(7) .
C2 C11 1.430(6) .
C3 C4 1.419(7) .
C4 C9 1.426(7) .
C4 C5 1.428(7) .
C5 C6 1.377(8) .
C5 H5 0.9500 .
C6 C7 1.376(8) .
C6 H6 0.9500 .
C7 C8 1.362(8) .
C7 H7 0.9500 .
C8 C9 1.419(7) .
C8 H8 0.9500 .
C9 C10 1.406(7) .
C10 C11 1.387(6) .
C11 C12 1.521(6) .
C12 H12A 0.9900 .
C12 H12B 0.9900 .
C14 H14A 0.9900 .
C14 H14B 0.9900 .
C16 C17 1.565(7) .
C16 H16 1.0000 .
C17 H17 1.0000 .
C18 H18A 0.9900 .
C18 H18B 0.9900 .
C20 H20A 0.9900 .
C20 H20B 0.9900 .
C22 C24 1.534(7) .
C22 C23 1.542(7) .
C23 C25 1.527(6) .
C24 H24A 0.9800 .
C24 H24B 0.9800 .
C24 H24C 0.9800 .
C25 H25A 0.9800 .
C25 H25B 0.9800 .
C25 H25C 0.9800 .
C26 C27 1.470(10) .
C26 H26A 0.9900 .
C26 H26B 0.9900 .
C27 C28 1.398(10) .
C27 H27A 0.9900 .
C27 H27B 0.9900 .
C28 H28A 0.9900 .
C28 H28B 0.9900 .
C29 C30 1.497(8) .
C29 H29A 0.9900 .
C29 H29B 0.9900 .
C30 H30A 0.9900 .
C30 H30B 0.9900 .
Cl1A C30A 1.698(18) .
S1A O4A 1.356(14) .
S1A O3A 1.454(12) .
S1A O5A 1.542(15) .
S1A C28A 1.796(15) .
O1A C26A 1.411(16) .
O1A C3A 1.413(16) .
O2A C10A 1.370(16) .
O2A C29A 1.480(17) .
O6A C13A 1.227(15) .
O7A C15A 1.234(15) .
O8A C19A 1.238(15) .
O9A C21A 1.211(14) .
N1A C21A 1.371(15) .
N1A C1A 1.438(15) .
N1A C23A 1.455(15) .
N2A C13A 1.360(15) .
N2A C12A 1.455(15) .
N2A C23A 1.469(14) .
N3A C13A 1.367(15) .
N3A C14A 1.446(15) .
N3A C22A 1.480(14) .
N4A C15A 1.376(14) .
N4A C14A 1.429(15) .
N4A C17A 1.449(15) .
N5A C15A 1.350(15) .
N5A C16A 1.469(16) .
N5A C18A 1.48(5) 3_556
N6A C19A 1.365(15) .
N6A C16A 1.454(15) .
N6A C18A 1.465(15) .
N7A C19A 1.348(14) .
N7A C17A 1.444(15) .
N7A C20A 1.460(15) .
N8A C21A 1.356(15) .
N8A C20A 1.401(15) .
N8A C22A 1.464(14) .
C1A C2A 1.519(15) .
C1A H1AA 0.9900 .
C1A H1AC 0.9900 .
C2A C3A 1.379(15) .
C2A C11A 1.422(15) .
C3A C4A 1.412(14) .
C4A C5A 1.3900 .
C4A C9A 1.3900 .
C5A C6A 1.3900 .
C5A H5A 0.9500 .
C6A C7A 1.3900 .
C6A H6A 0.9500 .
C7A C8A 1.3900 .
C7A H7A 0.9500 .
C8A C9A 1.3900 .
C8A H8A 0.9500 .
C9A C10A 1.427(14) .
C10A C11A 1.421(15) .
C11A C12A 1.526(15) .
C12A H12C 0.9900 .
C12A H12D 0.9900 .
C14A H14C 0.9900 .
C14A H14D 0.9900 .
C16A C17A 1.557(15) .
C16A H16A 1.0000 .
C17A H17A 1.0000 .
C18A H18C 0.9900 .
C18A H18D 0.9900 .
C20A H20C 0.9900 .
C20A H20D 0.9900 .
C22A C24A 1.518(15) .
C22A C23A 1.542(15) .
C23A C25A 1.525(15) .
C24A H24D 0.9800 .
C24A H24E 0.9800 .
C24A H24F 0.9800 .
C25A H25D 0.9800 .
C25A H25E 0.9800 .
C25A H25F 0.9800 .
C26A C27A 1.387(17) .
C26A H26C 0.9900 .
C26A H26D 0.9900 .
C27A C28A 1.413(18) .
C27A H27C 0.9900 .
C27A H27D 0.9900 .
C28A H28C 0.9900 .
C28A H28D 0.9900 .
C29A C30A 1.509(19) .
C29A H29C 0.9900 .
C29A H29D 0.9900 .
C30A H30C 0.9900 .
C30A H30D 0.9900 .
Cl3 C60 1.660(16) .
S31 O34 1.391(11) .
S31 O33 1.420(8) .
S31 O35 1.532(11) .
S31 C58 1.805(10) .
O31 C33 1.420(11) .
O31 C56 1.443(12) .
O32 C40 1.361(11) .
O32 C59 1.560(13) .
O36 C43 1.222(9) .
O37 C45 1.231(8) .
O38 C49 1.232(8) .
O39 C51 1.212(8) .
N31 C51 1.370(9) .
N31 C31 1.442(10) .
N31 C53 1.449(9) .
N32 C43 1.370(9) .
N32 C42 1.465(10) .
N32 C53 1.468(9) .
N33 C43 1.352(9) .
N33 C44 1.455(8) .
N33 C52 1.475(8) .
N34 C45 1.369(8) .
N34 C44 1.429(8) .
N34 C47 1.441(8) .
N35 C48 1.35(2) 3_656
N35 C45 1.365(8) .
N35 C46 1.446(8) .
N36 C49 1.362(8) .
N36 C46 1.443(8) .
N36 C48 1.456(7) .
N37 C49 1.359(7) .
N37 C47 1.442(8) .
N37 C50 1.473(8) .
N38 C51 1.375(9) .
N38 C50 1.417(8) .
N38 C52 1.463(8) .
C31 C32 1.512(11) .
C31 H31A 0.9900 .
C31 H31B 0.9900 .
C32 C41 1.399(11) .
C32 C33 1.402(12) .
C33 C34 1.399(12) .
C34 C39 1.395(12) .
C34 C35 1.458(12) .
C35 C36 1.337(13) .
C35 H35 0.9500 .
C36 C37 1.382(14) .
C36 H36 0.9500 .
C37 C38 1.412(13) .
C37 H37 0.9500 .
C38 C39 1.410(12) .
C38 H38 0.9500 .
C39 C40 1.406(12) .
C40 C41 1.442(11) .
C41 C42 1.513(11) .
C42 H42A 0.9900 .
C42 H42B 0.9900 .
C44 H44A 0.9900 .
C44 H44B 0.9900 .
C46 C47 1.551(8) .
C46 H46 1.0000 .
C47 H47 1.0000 .
C48 H48A 0.9900 .
C48 H48B 0.9900 .
C50 H50A 0.9900 .
C50 H50B 0.9900 .
C52 C54 1.510(10) .
C52 C53 1.569(9) .
C53 C55 1.529(9) .
C54 H54A 0.9800 .
C54 H54B 0.9800 .
C54 H54C 0.9800 .
C55 H55A 0.9800 .
C55 H55B 0.9800 .
C55 H55C 0.9800 .
C56 C57 1.471(14) .
C56 H56A 0.9900 .
C56 H56B 0.9900 .
C57 C58 1.465(14) .
C57 H57A 0.9900 .
C57 H57B 0.9900 .
C58 H58A 0.9900 .
C58 H58B 0.9900 .
C59 C60 1.456(15) .
C59 H59A 0.9900 .
C59 H59B 0.9900 .
C60 H60A 0.9900 .
C60 H60B 0.9900 .
Cl3A C60A 1.704(18) .
S31A O34A 1.408(15) .
S31A O33A 1.430(14) .
S31A O35A 1.507(16) .
S31A C58A 1.802(15) .
O31A C33A 1.391(15) .
O31A C56A 1.458(16) .
O32A C40A 1.349(15) .
O32A C59A 1.506(16) .
O36A C43A 1.224(14) .
O37A C45A 1.230(13) .
O38A C49A 1.237(13) .
O39A C51A 1.193(13) .
N31A C51A 1.365(14) .
N31A C53A 1.445(13) .
N31A C31A 1.447(14) .
N32A C43A 1.365(13) .
N32A C42A 1.463(14) .
N32A C53A 1.465(13) .
N33A C43A 1.363(13) .
N33A C44A 1.445(14) .
N33A C52A 1.473(13) .
N34A C45A 1.368(13) .
N34A C44A 1.427(13) .
N34A C47A 1.445(13) .
N35A C45A 1.358(13) .
N35A C46A 1.460(13) .
N35A C48A 1.68(5) 3_656
N36A C49A 1.374(13) .
N36A C46A 1.454(13) .
N36A C48A 1.459(13) .
N37A C49A 1.339(13) .
N37A C47A 1.443(13) .
N37A C50A 1.477(13) .
N38A C51A 1.370(14) .
N38A C50A 1.385(14) .
N38A C52A 1.462(13) .
C31A C32A 1.515(15) .
C31A H31C 0.9900 .
C31A H31D 0.9900 .
C32A C33A 1.388(14) .
C32A C41A 1.408(14) .
C33A C34A 1.402(15) .
C34A C39A 1.391(14) .
C34A C35A 1.445(15) .
C35A C36A 1.355(15) .
C35A H35A 0.9500 .
C36A C37A 1.370(16) .
C36A H36A 0.9500 .
C37A C38A 1.406(16) .
C37A H37A 0.9500 .
C38A C39A 1.408(15) .
C38A H38A 0.9500 .
C39A C40A 1.420(15) .
C40A C41A 1.428(15) .
C41A C42A 1.515(15) .
C42A H42C 0.9900 .
C42A H42D 0.9900 .
C44A H44C 0.9900 .
C44A H44D 0.9900 .
C46A C47A 1.557(13) .
C46A H46A 1.0000 .
C47A H47A 1.0000 .
C48A H48C 0.9900 .
C48A H48D 0.9900 .
C50A H50C 0.9900 .
C50A H50D 0.9900 .
C52A C54A 1.515(14) .
C52A C53A 1.548(14) .
C53A C55A 1.522(14) .
C54A H54D 0.9800 .
C54A H54E 0.9800 .
C54A H54F 0.9800 .
C55A H55D 0.9800 .
C55A H55E 0.9800 .
C55A H55F 0.9800 .
C56A C57A 1.469(17) .
C56A H56C 0.9900 .
C56A H56D 0.9900 .
C57A C58A 1.435(18) .
C57A H57C 0.9900 .
C57A H57D 0.9900 .
C58A H58C 0.9900 .
C58A H58D 0.9900 .
C59A C60A 1.509(18) .
C59A H59C 0.9900 .
C59A H59D 0.9900 .
C60A H60C 0.9900 .
C60A H60D 0.9900 .
N61 C61 1.133(6) .
C61 C62 1.420(6) .
C62 H62A 0.9800 .
C62 H62B 0.9800 .
C62 H62C 0.9800 .
N71 C71 1.157(8) .
C71 C72 1.357(9) .
C72 H72A 0.9800 .
C72 H72B 0.9800 .
C72 H72C 0.9800 .
N71A C71A 1.161(13) .
C71A C72A 1.390(13) .
C72A C72A 1.54(8) 3_656
C72A H72D 0.9800 .
C72A H72E 0.9800 .
C72A H72F 0.9800 .
O81 H81A 0.89(2) .
O81 H81B 0.89(2) .
